data_4117817
loop_
_publ_author_name
'Valentine P. Ananikov'
'Nikolay V. Orlov'
'Sergey S. Zalesskiy'
'Irina P. Beletskaya'
'Victor N. Khrustalev'
'Keiji Morokuma'
'Djamaladdin G. Musaev'

_publ_section_title
;
 Catalytic Adaptive Recognition of Thiol (SH) and Selenol (SeH) Groups
 Toward Synthesis of Functionalized Vinyl Monomers
;
_journal_name_full 'Journal of the American Chemical Society'
_journal_page_first 6637
_journal_page_last 6649
_journal_paper_doi 10.1021/ja210596w
_journal_volume 134
_journal_year 2012
_chemical_formula_moiety 'C72 H156 Pd6 S12'
_chemical_formula_sum 'C72 H156 Pd6 S12'
_chemical_formula_weight 2045.09
_chemical_name_systematic
; 
 ? 
;
_space_group_IT_number 2
_symmetry_cell_setting triclinic
_symmetry_space_group_name_Hall '-P 1'
_symmetry_space_group_name_H-M 'P -1'
_atom_sites_solution_hydrogens geom
_atom_sites_solution_primary direct
_atom_sites_solution_secondary difmap
_audit_creation_method SHELXL-97
_cell_angle_alpha 93.763(5)
_cell_angle_beta 100.760(5)
_cell_angle_gamma 98.377(5)
_cell_formula_units_Z 4
_cell_length_a 16.898(4)
_cell_length_b 20.061(5)
_cell_length_c 28.135(7)
_cell_measurement_reflns_used 5593
_cell_measurement_temperature 120(2)
_cell_measurement_theta_max 28.1
_cell_measurement_theta_min 2.3
_cell_volume 9227(4)
_computing_cell_refinement 'SAINTPlus (Bruker, 1998a)'
_computing_data_collection 'SMART (Bruker, 1998b)'
_computing_data_reduction 'SAINTPlus (Bruker, 1998a)'
_computing_molecular_graphics 'SHELXTL, v. 5.10 (Sheldrick, 1998b)'
_computing_publication_material 'SHELXTL, v. 5.10 (Sheldrick, 1998b)'
_computing_structure_refinement 'SHELXTL, v. 5.10 (Sheldrick, 1998b)'
_computing_structure_solution 'SHELXTL, v. 5.10 (Sheldrick, 1998b)'
_diffrn_ambient_temperature 120(2)
_diffrn_measured_fraction_theta_full 0.986
_diffrn_measured_fraction_theta_max 0.986
_diffrn_measurement_device_type 'Bruker SMART 1000 CCD area detector'
_diffrn_measurement_method 'phi and omega scans'
_diffrn_radiation_monochromator graphite
_diffrn_radiation_source 'fine-focus sealed tube'
_diffrn_radiation_type MoK\a
_diffrn_radiation_wavelength 0.71073
_diffrn_reflns_av_R_equivalents 0.0983
_diffrn_reflns_av_sigmaI/netI 0.1865
_diffrn_reflns_limit_h_max 22
_diffrn_reflns_limit_h_min -22
_diffrn_reflns_limit_k_max 26
_diffrn_reflns_limit_k_min -26
_diffrn_reflns_limit_l_max 37
_diffrn_reflns_limit_l_min -37
_diffrn_reflns_number 126848
_diffrn_reflns_theta_full 28.23
_diffrn_reflns_theta_max 28.23
_diffrn_reflns_theta_min 1.24
_exptl_absorpt_coefficient_mu 1.451
_exptl_absorpt_correction_T_max 0.893
_exptl_absorpt_correction_T_min 0.670
_exptl_absorpt_correction_type multi-scan
_exptl_absorpt_process_details 'SADABS (Sheldrick, 1998a)'
_exptl_crystal_colour yellow
_exptl_crystal_density_diffrn 1.472
_exptl_crystal_description needle
_exptl_crystal_F_000 4224
_exptl_crystal_size_max 0.30
_exptl_crystal_size_mid 0.08
_exptl_crystal_size_min 0.08
_refine_diff_density_max 0.906
_refine_diff_density_min -0.498
_refine_diff_density_rms 0.219
_refine_ls_extinction_method none
_refine_ls_goodness_of_fit_ref 1.024
_refine_ls_hydrogen_treatment constr
_refine_ls_matrix_type full
_refine_ls_number_parameters 853
_refine_ls_number_reflns 44955
_refine_ls_number_restraints 240
_refine_ls_restrained_S_all 1.025
_refine_ls_R_factor_all 0.2447
_refine_ls_R_factor_gt 0.0845
_refine_ls_shift/su_max 0.001
_refine_ls_shift/su_mean 0.000
_refine_ls_structure_factor_coef Fsqd
_refine_ls_weighting_details 'calc w=1/[\s^2^(Fo^2^)+(0.0400P)^2^] where P=(Fo^2^+2Fc^2^)/3'
_refine_ls_weighting_scheme calc
_refine_ls_wR_factor_gt 0.1523
_refine_ls_wR_factor_ref 0.1785
_reflns_number_gt 13726
_reflns_number_total 44955
_reflns_threshold_expression I>2\s(I)
_cod_data_source_file ja210596w_si_002.cif
_cod_data_source_block ZS-60
_cod_original_cell_volume 9228(4)
_cod_database_code 4117817

loop_
_symmetry_equiv_pos_as_xyz
'x, y, z'
'-x, -y, -z'

loop_
_atom_site_label
_atom_site_type_symbol
_atom_site_fract_x
_atom_site_fract_y
_atom_site_fract_z
_atom_site_U_iso_or_equiv
_atom_site_adp_type
_atom_site_occupancy
_atom_site_symmetry_multiplicity
_atom_site_calc_flag
_atom_site_refinement_flags
Pd1 Pd 0.43336(6) 0.84091(5) 0.33621(3) 0.0211(2) Uani 1 1 d .
Pd2 Pd 0.51024(7) 0.89216(6) 0.44214(4) 0.0377(3) Uani 1 1 d .
Pd3 Pd 0.70276(7) 0.93333(6) 0.47585(4) 0.0427(3) Uani 1 1 d .
Pd4 Pd 0.82248(7) 0.92754(5) 0.40560(4) 0.0300(2) Uani 1 1 d .
Pd5 Pd 0.74565(6) 0.87546(4) 0.30000(4) 0.0214(2) Uani 1 1 d .
Pd6 Pd 0.55226(6) 0.83183(4) 0.26648(3) 0.0188(2) Uani 1 1 d .
S1 S 0.4287(2) 0.79230(17) 0.40807(12) 0.0335(8) Uani 1 1 d D
S2 S 0.4223(2) 0.93679(17) 0.38383(14) 0.0355(8) Uani 1 1 d D
S3 S 0.6096(2) 0.8461(2) 0.49159(12) 0.0412(9) Uani 1 1 d D
S4 S 0.5931(2) 0.98999(19) 0.47572(14) 0.0492(11) Uani 1 1 d D
S5 S 0.8115(2) 0.87546(17) 0.47598(12) 0.0356(8) Uani 1 1 d D
S6 S 0.7893(2) 1.01726(18) 0.45023(14) 0.0418(9) Uani 1 1 d D
S7 S 0.83634(19) 0.83331(15) 0.35761(12) 0.0240(7) Uani 1 1 d D
S8 S 0.8270(2) 0.97788(14) 0.33447(13) 0.0304(8) Uani 1 1 d D
S9 S 0.66141(18) 0.77558(14) 0.26794(10) 0.0191(6) Uani 1 1 d D
S10 S 0.6464(2) 0.91942(15) 0.24936(11) 0.0267(7) Uani 1 1 d D
S11 S 0.46484(19) 0.74927(13) 0.29361(11) 0.0192(6) Uani 1 1 d D
S12 S 0.44359(19) 0.89107(13) 0.26488(12) 0.0236(7) Uani 1 1 d D
C1 C 0.4907(6) 0.7253(4) 0.4115(3) 0.0360(7) Uani 1 1 d D
H1A H 0.4698 0.6912 0.3832 0.043 Uiso 1 1 calc R
H1B H 0.5477 0.7444 0.4105 0.043 Uiso 1 1 calc R
C2 C 0.4887(6) 0.6913(5) 0.4582(3) 0.0403(8) Uani 1 1 d D
H2A H 0.5013 0.7264 0.4862 0.048 Uiso 1 1 calc R
H2B H 0.4332 0.6664 0.4569 0.048 Uiso 1 1 calc R
C3 C 0.5498(6) 0.6425(5) 0.4658(3) 0.0445(8) Uani 1 1 d D
H3A H 0.6048 0.6669 0.4648 0.053 Uiso 1 1 calc R
H3B H 0.5350 0.6059 0.4388 0.053 Uiso 1 1 calc R
C4 C 0.5527(6) 0.6116(6) 0.5138(3) 0.0534(10) Uani 1 1 d D
H4A H 0.4983 0.5856 0.5144 0.064 Uiso 1 1 calc R
H4B H 0.5656 0.6482 0.5408 0.064 Uiso 1 1 calc R
C5 C 0.6164(7) 0.5648(7) 0.5215(4) 0.0693(12) Uani 1 1 d D
H5A H 0.6059 0.5303 0.4933 0.083 Uiso 1 1 calc R
H5B H 0.6712 0.5915 0.5234 0.083 Uiso 1 1 calc R
C6 C 0.6155(9) 0.5295(7) 0.5675(4) 0.0826(15) Uani 1 1 d D
H6A H 0.6408 0.4888 0.5653 0.124 Uiso 1 1 calc R
H6B H 0.5589 0.5169 0.5714 0.124 Uiso 1 1 calc R
H6C H 0.6460 0.5602 0.5956 0.124 Uiso 1 1 calc R
C7 C 0.3233(3) 0.9265(6) 0.4017(3) 0.0360(7) Uani 1 1 d D
H7A H 0.3044 0.8780 0.4042 0.043 Uiso 1 1 calc R
H7B H 0.3281 0.9515 0.4339 0.043 Uiso 1 1 calc R
C8 C 0.2621(5) 0.9532(6) 0.3642(3) 0.0403(8) Uani 1 1 d D
H8A H 0.2403 0.9178 0.3368 0.048 Uiso 1 1 calc R
H8B H 0.2902 0.9928 0.3513 0.048 Uiso 1 1 calc R
C9 C 0.1915(5) 0.9740(6) 0.3851(3) 0.0445(8) Uani 1 1 d D
H9A H 0.1594 0.9335 0.3946 0.053 Uiso 1 1 calc R
H9B H 0.2134 1.0056 0.4148 0.053 Uiso 1 1 calc R
C10 C 0.1360(6) 1.0079(6) 0.3488(3) 0.0534(10) Uani 1 1 d D
H10A H 0.1696 1.0443 0.3358 0.064 Uiso 1 1 calc R
H10B H 0.1082 0.9743 0.3213 0.064 Uiso 1 1 calc R
C11 C 0.0722(7) 1.0379(7) 0.3709(4) 0.0693(12) Uani 1 1 d D
H11A H 0.0996 1.0682 0.4004 0.083 Uiso 1 1 calc R
H11B H 0.0350 1.0010 0.3808 0.083 Uiso 1 1 calc R
C12 C 0.0227(8) 1.0777(8) 0.3355(5) 0.0826(15) Uani 1 1 d D
H12A H -0.0169 1.0970 0.3514 0.124 Uiso 1 1 calc R
H12B H -0.0062 1.0475 0.3069 0.124 Uiso 1 1 calc R
H12C H 0.0594 1.1143 0.3256 0.124 Uiso 1 1 calc R
C13 C 0.6018(5) 0.8610(5) 0.55491(16) 0.0360(7) Uani 1 1 d D
H13A H 0.5882 0.9068 0.5609 0.043 Uiso 1 1 calc R
H13B H 0.5574 0.8276 0.5620 0.043 Uiso 1 1 calc R
C14 C 0.6816(5) 0.8550(4) 0.5881(4) 0.0403(8) Uani 1 1 d D
H14A H 0.6796 0.8711 0.6218 0.048 Uiso 1 1 calc R
H14B H 0.7267 0.8846 0.5782 0.048 Uiso 1 1 calc R
C15 C 0.6993(4) 0.7829(3) 0.5870(4) 0.0445(8) Uani 1 1 d D
H15A H 0.6902 0.7633 0.5528 0.053 Uiso 1 1 calc R
H15B H 0.6609 0.7552 0.6033 0.053 Uiso 1 1 calc R
C16 C 0.7864(5) 0.7798(4) 0.6120(5) 0.0534(10) Uani 1 1 d D
H16A H 0.8245 0.8083 0.5960 0.064 Uiso 1 1 calc R
H16B H 0.7950 0.7987 0.6463 0.064 Uiso 1 1 calc R
C17 C 0.8056(5) 0.7083(4) 0.6105(6) 0.0693(12) Uani 1 1 d D
H17A H 0.7914 0.6876 0.5764 0.083 Uiso 1 1 calc R
H17B H 0.7715 0.6810 0.6295 0.083 Uiso 1 1 calc R
C18 C 0.8952(6) 0.7066(6) 0.6308(6) 0.0826(15) Uani 1 1 d D
H18A H 0.9014 0.6616 0.6412 0.124 Uiso 1 1 calc R
H18B H 0.9148 0.7407 0.6587 0.124 Uiso 1 1 calc R
H18C H 0.9271 0.7164 0.6056 0.124 Uiso 1 1 calc R
C19 C 0.5950(8) 1.0502(3) 0.4303(2) 0.0360(7) Uani 1 1 d D
H19A H 0.6286 1.0377 0.4069 0.043 Uiso 1 1 calc R
H19B H 0.5390 1.0513 0.4123 0.043 Uiso 1 1 calc R
C20 C 0.6319(8) 1.1186(3) 0.4579(2) 0.0403(8) Uani 1 1 d D
H20A H 0.6878 1.1165 0.4757 0.048 Uiso 1 1 calc R
H20B H 0.5989 1.1293 0.4821 0.048 Uiso 1 1 calc R
C21 C 0.6356(8) 1.1746(3) 0.4241(3) 0.0445(8) Uani 1 1 d D
H21A H 0.6736 1.1666 0.4022 0.053 Uiso 1 1 calc R
H21B H 0.5808 1.1735 0.4037 0.053 Uiso 1 1 calc R
C22 C 0.6638(8) 1.2439(3) 0.4522(3) 0.0534(10) Uani 1 1 d D
H22A H 0.6280 1.2504 0.4757 0.064 Uiso 1 1 calc R
H22B H 0.7200 1.2459 0.4709 0.064 Uiso 1 1 calc R
C23 C 0.6625(9) 1.3007(3) 0.4193(3) 0.0693(12) Uani 1 1 d D
H23A H 0.6067 1.2980 0.3999 0.083 Uiso 1 1 calc R
H23B H 0.6997 1.2951 0.3966 0.083 Uiso 1 1 calc R
C24 C 0.6884(10) 1.3700(3) 0.4480(5) 0.0826(15) Uani 1 1 d D
H24A H 0.7067 1.4033 0.4267 0.124 Uiso 1 1 calc R
H24B H 0.7331 1.3679 0.4753 0.124 Uiso 1 1 calc R
H24C H 0.6419 1.3834 0.4603 0.124 Uiso 1 1 calc R
C25 C 0.7704(5) 0.7863(2) 0.4603(4) 0.0360(7) Uani 1 1 d D
H25A H 0.7284 0.7729 0.4796 0.043 Uiso 1 1 calc R
H25B H 0.7438 0.7790 0.4255 0.043 Uiso 1 1 calc R
C26 C 0.8364(5) 0.7418(3) 0.4698(4) 0.0403(8) Uani 1 1 d D
H26A H 0.8798 0.7565 0.4517 0.048 Uiso 1 1 calc R
H26B H 0.8613 0.7472 0.5048 0.048 Uiso 1 1 calc R
C27 C 0.8018(5) 0.6678(3) 0.4542(4) 0.0445(8) Uani 1 1 d D
H27A H 0.7541 0.6548 0.4693 0.053 Uiso 1 1 calc R
H27B H 0.7827 0.6617 0.4185 0.053 Uiso 1 1 calc R
C28 C 0.8637(5) 0.6213(3) 0.4684(5) 0.0534(10) Uani 1 1 d D
H28A H 0.8833 0.6274 0.5040 0.064 Uiso 1 1 calc R
H28B H 0.9112 0.6338 0.4530 0.064 Uiso 1 1 calc R
C29 C 0.8277(6) 0.5473(3) 0.4529(5) 0.0693(12) Uani 1 1 d D
H29A H 0.7807 0.5346 0.4687 0.083 Uiso 1 1 calc R
H29B H 0.8073 0.5413 0.4173 0.083 Uiso 1 1 calc R
C30 C 0.8898(7) 0.5006(4) 0.4663(6) 0.0826(15) Uani 1 1 d D
H30A H 0.8634 0.4534 0.4574 0.124 Uiso 1 1 calc R
H30B H 0.9115 0.5075 0.5014 0.124 Uiso 1 1 calc R
H30C H 0.9344 0.5107 0.4488 0.124 Uiso 1 1 calc R
C31 C 0.8782(4) 1.0439(5) 0.4986(2) 0.0360(7) Uani 1 1 d D
H31A H 0.8667 1.0803 0.5206 0.043 Uiso 1 1 calc R
H31B H 0.8880 1.0052 0.5178 0.043 Uiso 1 1 calc R
C32 C 0.9548(5) 1.0693(4) 0.4802(4) 0.0403(8) Uani 1 1 d D
H32A H 1.0008 1.0824 0.5083 0.048 Uiso 1 1 calc R
H32B H 0.9682 1.0320 0.4598 0.048 Uiso 1 1 calc R
C33 C 0.9462(7) 1.1292(4) 0.4508(3) 0.0445(8) Uani 1 1 d D
H33A H 0.9030 1.1152 0.4214 0.053 Uiso 1 1 calc R
H33B H 0.9981 1.1436 0.4400 0.053 Uiso 1 1 calc R
C34 C 0.9250(9) 1.1889(4) 0.4792(3) 0.0534(10) Uani 1 1 d D
H34A H 0.9654 1.2005 0.5100 0.064 Uiso 1 1 calc R
H34B H 0.8707 1.1759 0.4873 0.064 Uiso 1 1 calc R
C35 C 0.9239(10) 1.2507(4) 0.4507(4) 0.0693(12) Uani 1 1 d D
H35A H 0.9766 1.2611 0.4400 0.083 Uiso 1 1 calc R
H35B H 0.8801 1.2403 0.4213 0.083 Uiso 1 1 calc R
C36 C 0.9101(11) 1.3124(4) 0.4804(5) 0.0826(15) Uani 1 1 d D
H36A H 0.9022 1.3489 0.4594 0.124 Uiso 1 1 calc R
H36B H 0.9577 1.3273 0.5066 0.124 Uiso 1 1 calc R
H36C H 0.8615 1.3007 0.4944 0.124 Uiso 1 1 calc R
C37 C 0.9352(3) 0.8450(5) 0.3393(3) 0.0360(7) Uani 1 1 d D
H37A H 0.9312 0.8177 0.3081 0.043 Uiso 1 1 calc R
H37B H 0.9513 0.8932 0.3346 0.043 Uiso 1 1 calc R
C38 C 0.9991(5) 0.8234(6) 0.3780(3) 0.0403(8) Uani 1 1 d D
H38A H 0.9731 0.7857 0.3937 0.048 Uiso 1 1 calc R
H38B H 1.0212 0.8617 0.4032 0.048 Uiso 1 1 calc R
C39 C 1.0690(5) 0.8009(6) 0.3573(3) 0.0445(8) Uani 1 1 d D
H39A H 1.0466 0.7659 0.3297 0.053 Uiso 1 1 calc R
H39B H 1.0990 0.8400 0.3448 0.053 Uiso 1 1 calc R
C40 C 1.1278(6) 0.7725(6) 0.3953(3) 0.0534(10) Uani 1 1 d D
H40A H 1.1600 0.8101 0.4187 0.064 Uiso 1 1 calc R
H40B H 1.0962 0.7415 0.4135 0.064 Uiso 1 1 calc R
C41 C 1.1858(7) 0.7345(7) 0.3735(4) 0.0693(12) Uani 1 1 d D
H41A H 1.2241 0.7670 0.3603 0.083 Uiso 1 1 calc R
H41B H 1.1542 0.7020 0.3462 0.083 Uiso 1 1 calc R
C42 C 1.2341(8) 0.6964(7) 0.4107(5) 0.0826(15) Uani 1 1 d D
H42A H 1.2709 0.6727 0.3953 0.124 Uiso 1 1 calc R
H42B H 1.1964 0.6635 0.4233 0.124 Uiso 1 1 calc R
H42C H 1.2662 0.7285 0.4375 0.124 Uiso 1 1 calc R
C43 C 0.7629(6) 1.0432(4) 0.3322(3) 0.0360(7) Uani 1 1 d D
H43A H 0.7067 1.0223 0.3336 0.043 Uiso 1 1 calc R
H43B H 0.7833 1.0762 0.3612 0.043 Uiso 1 1 calc R
C44 C 0.7605(6) 1.0808(5) 0.2867(3) 0.0403(8) Uani 1 1 d D
H44A H 0.8151 1.1069 0.2872 0.048 Uiso 1 1 calc R
H44B H 0.7462 1.0477 0.2575 0.048 Uiso 1 1 calc R
C45 C 0.6981(6) 1.1287(5) 0.2838(3) 0.0445(8) Uani 1 1 d D
H45A H 0.6440 1.1026 0.2847 0.053 Uiso 1 1 calc R
H45B H 0.7136 1.1625 0.3125 0.053 Uiso 1 1 calc R
C46 C 0.6913(7) 1.1652(5) 0.2380(3) 0.0534(10) Uani 1 1 d D
H46A H 0.6695 1.1319 0.2093 0.064 Uiso 1 1 calc R
H46B H 0.7463 1.1873 0.2351 0.064 Uiso 1 1 calc R
C47 C 0.6355(8) 1.2185(6) 0.2388(4) 0.0693(12) Uani 1 1 d D
H47A H 0.5808 1.1965 0.2423 0.083 Uiso 1 1 calc R
H47B H 0.6578 1.2521 0.2673 0.083 Uiso 1 1 calc R
C48 C 0.6275(9) 1.2547(6) 0.1929(4) 0.0826(15) Uani 1 1 d D
H48A H 0.5802 1.2783 0.1901 0.124 Uiso 1 1 calc R
H48B H 0.6201 1.2216 0.1646 0.124 Uiso 1 1 calc R
H48C H 0.6770 1.2876 0.1943 0.124 Uiso 1 1 calc R
C49 C 0.6616(7) 0.7165(3) 0.3141(2) 0.0360(7) Uani 1 1 d D
H49A H 0.7184 0.7159 0.3309 0.043 Uiso 1 1 calc R
H49B H 0.6308 0.7312 0.3385 0.043 Uiso 1 1 calc R
C50 C 0.6228(8) 0.6457(3) 0.2911(2) 0.0403(8) Uani 1 1 d D
H50A H 0.5672 0.6471 0.2727 0.048 Uiso 1 1 calc R
H50B H 0.6554 0.6304 0.2679 0.048 Uiso 1 1 calc R
C51 C 0.6179(8) 0.5955(3) 0.3290(3) 0.0445(8) Uani 1 1 d D
H51A H 0.5791 0.6072 0.3494 0.053 Uiso 1 1 calc R
H51B H 0.6722 0.5988 0.3504 0.053 Uiso 1 1 calc R
C52 C 0.5902(8) 0.5232(3) 0.3059(3) 0.0534(10) Uani 1 1 d D
H52A H 0.5362 0.5201 0.2842 0.064 Uiso 1 1 calc R
H52B H 0.6293 0.5114 0.2858 0.064 Uiso 1 1 calc R
C53 C 0.5842(10) 0.4727(3) 0.3435(3) 0.0693(12) Uani 1 1 d D
H53A H 0.5402 0.4809 0.3609 0.083 Uiso 1 1 calc R
H53B H 0.6361 0.4796 0.3676 0.083 Uiso 1 1 calc R
C54 C 0.5665(10) 0.3999(3) 0.3203(5) 0.0826(15) Uani 1 1 d D
H54A H 0.5839 0.3698 0.3449 0.124 Uiso 1 1 calc R
H54B H 0.5963 0.3960 0.2939 0.124 Uiso 1 1 calc R
H54C H 0.5078 0.3872 0.3074 0.124 Uiso 1 1 calc R
C55 C 0.6543(5) 0.8983(5) 0.18667(16) 0.0360(7) Uani 1 1 d D
H55A H 0.7006 0.9290 0.1790 0.043 Uiso 1 1 calc R
H55B H 0.6658 0.8514 0.1830 0.043 Uiso 1 1 calc R
C56 C 0.5772(5) 0.9041(4) 0.1508(4) 0.0403(8) Uani 1 1 d D
H56A H 0.5312 0.8721 0.1577 0.048 Uiso 1 1 calc R
H56B H 0.5843 0.8910 0.1175 0.048 Uiso 1 1 calc R
C57 C 0.5561(4) 0.9753(3) 0.1532(4) 0.0445(8) Uani 1 1 d D
H57A H 0.5936 1.0050 0.1375 0.053 Uiso 1 1 calc R
H57B H 0.5639 0.9934 0.1876 0.053 Uiso 1 1 calc R
C58 C 0.4684(5) 0.9759(4) 0.1279(5) 0.0534(10) Uani 1 1 d D
H58A H 0.4606 0.9571 0.0936 0.064 Uiso 1 1 calc R
H58B H 0.4311 0.9463 0.1438 0.064 Uiso 1 1 calc R
C59 C 0.4463(5) 1.0465(4) 0.1294(6) 0.0693(12) Uani 1 1 d D
H59A H 0.4778 1.0743 0.1094 0.083 Uiso 1 1 calc R
H59B H 0.4616 1.0678 0.1633 0.083 Uiso 1 1 calc R
C60 C 0.3556(5) 1.0456(6) 0.1107(6) 0.0826(15) Uani 1 1 d D
H60A H 0.3465 1.0907 0.1020 0.124 Uiso 1 1 calc R
H60B H 0.3254 1.0327 0.1361 0.124 Uiso 1 1 calc R
H60C H 0.3365 1.0128 0.0820 0.124 Uiso 1 1 calc R
C61 C 0.3767(4) 0.7210(5) 0.2451(2) 0.0360(7) Uani 1 1 d D
H61A H 0.3680 0.7584 0.2244 0.043 Uiso 1 1 calc R
H61B H 0.3880 0.6829 0.2246 0.043 Uiso 1 1 calc R
C62 C 0.2993(5) 0.6984(4) 0.2637(4) 0.0403(8) Uani 1 1 d D
H62A H 0.2850 0.7377 0.2815 0.048 Uiso 1 1 calc R
H62B H 0.2541 0.6826 0.2356 0.048 Uiso 1 1 calc R
C63 C 0.3072(7) 0.6423(4) 0.2969(3) 0.0445(8) Uani 1 1 d D
H63A H 0.2551 0.6304 0.3080 0.053 Uiso 1 1 calc R
H63B H 0.3503 0.6590 0.3259 0.053 Uiso 1 1 calc R
C64 C 0.3279(8) 0.5792(4) 0.2723(3) 0.0534(10) Uani 1 1 d D
H64A H 0.3825 0.5899 0.2641 0.064 Uiso 1 1 calc R
H64B H 0.2877 0.5648 0.2417 0.064 Uiso 1 1 calc R
C65 C 0.3277(10) 0.5215(4) 0.3047(4) 0.0693(12) Uani 1 1 d D
H65A H 0.3699 0.5351 0.3346 0.083 Uiso 1 1 calc R
H65B H 0.2740 0.5125 0.3144 0.083 Uiso 1 1 calc R
C66 C 0.3440(11) 0.4570(4) 0.2796(5) 0.0826(15) Uani 1 1 d D
H66A H 0.3344 0.4195 0.2996 0.124 Uiso 1 1 calc R
H66B H 0.4008 0.4630 0.2754 0.124 Uiso 1 1 calc R
H66C H 0.3074 0.4468 0.2478 0.124 Uiso 1 1 calc R
C67 C 0.4831(5) 0.9804(2) 0.2819(4) 0.0360(7) Uani 1 1 d D
H67A H 0.5098 0.9867 0.3167 0.043 Uiso 1 1 calc R
H67B H 0.5251 0.9950 0.2628 0.043 Uiso 1 1 calc R
C68 C 0.4175(5) 1.0255(3) 0.2736(4) 0.0403(8) Uani 1 1 d D
H68A H 0.3941 1.0227 0.2384 0.048 Uiso 1 1 calc R
H68B H 0.3730 1.0089 0.2904 0.048 Uiso 1 1 calc R
C69 C 0.4518(5) 1.0987(3) 0.2923(5) 0.0445(8) Uani 1 1 d D
H69A H 0.4716 1.1017 0.3279 0.053 Uiso 1 1 calc R
H69B H 0.4990 1.1140 0.2773 0.053 Uiso 1 1 calc R
C70 C 0.3892(5) 1.1455(3) 0.2812(5) 0.0534(10) Uani 1 1 d D
H70A H 0.3392 1.1272 0.2926 0.064 Uiso 1 1 calc R
H70B H 0.3746 1.1472 0.2456 0.064 Uiso 1 1 calc R
C71 C 0.4213(6) 1.2169(3) 0.3055(5) 0.0693(12) Uani 1 1 d D
H71A H 0.4358 1.2152 0.3411 0.083 Uiso 1 1 calc R
H71B H 0.4715 1.2351 0.2942 0.083 Uiso 1 1 calc R
C72 C 0.3588(8) 1.2639(4) 0.2943(6) 0.0826(15) Uani 1 1 d D
H72A H 0.3840 1.3104 0.3068 0.124 Uiso 1 1 calc R
H72B H 0.3125 1.2499 0.3098 0.124 Uiso 1 1 calc R
H72C H 0.3396 1.2616 0.2591 0.124 Uiso 1 1 calc R
Pd7 Pd 0.95637(6) 0.69785(5) 0.22247(4) 0.0227(2) Uani 1 1 d .
Pd8 Pd 0.76320(6) 0.65479(5) 0.19125(4) 0.0293(2) Uani 1 1 d .
Pd9 Pd 0.68298(7) 0.59044(6) 0.08842(4) 0.0450(3) Uani 1 1 d .
Pd10 Pd 0.79953(7) 0.57080(7) 0.01851(5) 0.0596(4) Uani 1 1 d .
Pd11 Pd 0.99340(7) 0.61675(7) 0.04960(4) 0.0531(4) Uani 1 1 d .
Pd12 Pd 1.07350(6) 0.68134(5) 0.15235(4) 0.0300(3) Uani 1 1 d .
S13 S 0.84798(19) 0.75645(15) 0.21929(11) 0.0249(7) Uani 1 1 d D
S14 S 0.8632(2) 0.61401(16) 0.24335(13) 0.0321(8) Uani 1 1 d D
S15 S 0.6735(2) 0.69310(17) 0.12974(13) 0.0341(8) Uani 1 1 d D
S16 S 0.6797(2) 0.55292(16) 0.16345(14) 0.0428(9) Uani 1 1 d D
S17 S 0.6914(2) 0.6303(2) 0.01387(14) 0.0541(11) Uani 1 1 d D
S18 S 0.7127(2) 0.4923(2) 0.05166(15) 0.0606(13) Uani 1 1 d D
S19 S 0.8926(2) 0.6547(2) -0.00347(13) 0.0609(13) Uani 1 1 d D
S20 S 0.9096(2) 0.5132(2) 0.02381(14) 0.0630(13) Uani 1 1 d D
S21 S 1.0762(2) 0.72140(19) 0.07739(12) 0.0435(9) Uani 1 1 d D
S22 S 1.0840(2) 0.5802(2) 0.11007(14) 0.0471(10) Uani 1 1 d D
S23 S 1.04252(19) 0.77741(16) 0.19121(11) 0.0259(7) Uani 1 1 d D
S24 S 1.0655(2) 0.63925(14) 0.22608(12) 0.0282(7) Uani 1 1 d D
C73 C 0.8487(8) 0.8141(3) 0.1721(3) 0.0455(10) Uani 1 1 d D
H73A H 0.8776 0.7964 0.1476 0.055 Uiso 1 1 calc R
H73B H 0.7917 0.8144 0.1556 0.055 Uiso 1 1 calc R
C74 C 0.8887(8) 0.8866(4) 0.1898(2) 0.0528(11) Uani 1 1 d D
H74A H 0.8586 0.9056 0.2130 0.063 Uiso 1 1 calc R
H74B H 0.9454 0.8868 0.2072 0.063 Uiso 1 1 calc R
C75 C 0.8899(7) 0.9310(3) 0.1481(3) 0.0589(11) Uani 1 1 d D
H75A H 0.9166 0.9101 0.1237 0.071 Uiso 1 1 calc R
H75B H 0.8331 0.9332 0.1321 0.071 Uiso 1 1 calc R
C76 C 0.9347(6) 1.0022(3) 0.1649(4) 0.0640(12) Uani 1 1 d D
H76A H 0.9464 1.0251 0.1363 0.077 Uiso 1 1 calc R
H76B H 0.9875 0.9997 0.1864 0.077 Uiso 1 1 calc R
C77 C 0.8861(7) 1.0437(5) 0.1920(5) 0.0820(15) Uani 1 1 d D
H77A H 0.8836 1.0260 0.2238 0.098 Uiso 1 1 calc R
H77B H 0.8295 1.0389 0.1732 0.098 Uiso 1 1 calc R
C78 C 0.9235(9) 1.1183(4) 0.2002(6) 0.0886(16) Uani 1 1 d D
H78A H 0.8842 1.1448 0.2105 0.133 Uiso 1 1 calc R
H78B H 0.9371 1.1335 0.1699 0.133 Uiso 1 1 calc R
H78C H 0.9731 1.1246 0.2255 0.133 Uiso 1 1 calc R
C79 C 0.8576(5) 0.6400(5) 0.30561(16) 0.0455(10) Uani 1 1 d D
H79A H 0.8462 0.6870 0.3075 0.055 Uiso 1 1 calc R
H79B H 0.8116 0.6106 0.3148 0.055 Uiso 1 1 calc R
C80 C 0.9353(5) 0.6364(4) 0.3416(4) 0.0528(11) Uani 1 1 d D
H80A H 0.9301 0.6544 0.3743 0.063 Uiso 1 1 calc R
H80B H 0.9815 0.6654 0.3323 0.063 Uiso 1 1 calc R
C81 C 0.9540(5) 0.5646(4) 0.3439(5) 0.0589(11) Uani 1 1 d D
H81A H 0.9147 0.5381 0.3603 0.071 Uiso 1 1 calc R
H81B H 0.9472 0.5429 0.3105 0.071 Uiso 1 1 calc R
C82 C 1.0404(5) 0.5638(4) 0.3712(5) 0.0640(12) Uani 1 1 d D
H82A H 1.0794 0.5920 0.3556 0.077 Uiso 1 1 calc R
H82B H 1.0463 0.5841 0.4050 0.077 Uiso 1 1 calc R
C83 C 1.0614(6) 0.4929(4) 0.3722(6) 0.0820(15) Uani 1 1 d D
H83A H 1.0532 0.4718 0.3385 0.098 Uiso 1 1 calc R
H83B H 1.0240 0.4652 0.3892 0.098 Uiso 1 1 calc R
C84 C 1.1492(6) 0.4929(6) 0.3978(6) 0.0886(16) Uani 1 1 d D
H84A H 1.1565 0.4467 0.4047 0.133 Uiso 1 1 calc R
H84B H 1.1612 0.5224 0.4283 0.133 Uiso 1 1 calc R
H84C H 1.1863 0.5097 0.3767 0.133 Uiso 1 1 calc R
C85 C 0.5747(3) 0.6843(6) 0.1479(4) 0.0455(10) Uani 1 1 d D
H85A H 0.5557 0.6363 0.1516 0.055 Uiso 1 1 calc R
H85B H 0.5797 0.7109 0.1796 0.055 Uiso 1 1 calc R
C86 C 0.5138(5) 0.7097(7) 0.1094(3) 0.0528(11) Uani 1 1 d D
H86A H 0.4934 0.6738 0.0822 0.063 Uiso 1 1 calc R
H86B H 0.5417 0.7494 0.0964 0.063 Uiso 1 1 calc R
C87 C 0.4418(5) 0.7298(7) 0.1290(3) 0.0589(11) Uani 1 1 d D
H87A H 0.4100 0.6890 0.1384 0.071 Uiso 1 1 calc R
H87B H 0.4623 0.7619 0.1585 0.071 Uiso 1 1 calc R
C88 C 0.3863(6) 0.7624(7) 0.0918(3) 0.0640(12) Uani 1 1 d D
H88A H 0.4197 0.7993 0.0791 0.077 Uiso 1 1 calc R
H88B H 0.3602 0.7283 0.0642 0.077 Uiso 1 1 calc R
C89 C 0.3205(7) 0.7911(8) 0.1127(4) 0.0820(15) Uani 1 1 d D
H89A H 0.3461 0.8214 0.1425 0.098 Uiso 1 1 calc R
H89B H 0.2831 0.7536 0.1219 0.098 Uiso 1 1 calc R
C90 C 0.2717(8) 0.8305(8) 0.0766(5) 0.0886(16) Uani 1 1 d D
H90A H 0.2361 0.8543 0.0930 0.133 Uiso 1 1 calc R
H90B H 0.2384 0.7991 0.0497 0.133 Uiso 1 1 calc R
H90C H 0.3092 0.8634 0.0639 0.133 Uiso 1 1 calc R
C91 C 0.7404(6) 0.4856(4) 0.1718(3) 0.0455(10) Uani 1 1 d D
H91A H 0.7173 0.4479 0.1463 0.055 Uiso 1 1 calc R
H91B H 0.7968 0.5026 0.1683 0.055 Uiso 1 1 calc R
C92 C 0.7424(6) 0.4596(5) 0.2216(3) 0.0528(11) Uani 1 1 d D
H92A H 0.7554 0.4984 0.2469 0.063 Uiso 1 1 calc R
H92B H 0.6879 0.4347 0.2229 0.063 Uiso 1 1 calc R
C93 C 0.8057(6) 0.4130(6) 0.2319(3) 0.0589(11) Uani 1 1 d D
H93A H 0.7938 0.3754 0.2057 0.071 Uiso 1 1 calc R
H93B H 0.8604 0.4386 0.2317 0.071 Uiso 1 1 calc R
C94 C 0.8071(7) 0.3840(6) 0.2804(3) 0.0640(12) Uani 1 1 d D
H94A H 0.7518 0.3606 0.2815 0.077 Uiso 1 1 calc R
H94B H 0.8225 0.4214 0.3068 0.077 Uiso 1 1 calc R
C95 C 0.8674(8) 0.3342(7) 0.2886(4) 0.0820(15) Uani 1 1 d D
H95A H 0.8510 0.2963 0.2626 0.098 Uiso 1 1 calc R
H95B H 0.9224 0.3573 0.2865 0.098 Uiso 1 1 calc R
C96 C 0.8708(9) 0.3066(7) 0.3376(4) 0.0886(16) Uani 1 1 d D
H96A H 0.9144 0.2790 0.3432 0.133 Uiso 1 1 calc R
H96B H 0.8184 0.2786 0.3382 0.133 Uiso 1 1 calc R
H96C H 0.8818 0.3442 0.3632 0.133 Uiso 1 1 calc R
C97 C 0.7330(5) 0.7199(2) 0.0252(5) 0.0455(10) Uani 1 1 d D
H97A H 0.7622 0.7298 0.0594 0.055 Uiso 1 1 calc R
H97B H 0.7732 0.7308 0.0042 0.055 Uiso 1 1 calc R
C98 C 0.6679(5) 0.7650(3) 0.0155(5) 0.0528(11) Uani 1 1 d D
H98A H 0.6437 0.7599 -0.0197 0.063 Uiso 1 1 calc R
H98B H 0.6239 0.7504 0.0331 0.063 Uiso 1 1 calc R
C99 C 0.7027(5) 0.8390(3) 0.0314(5) 0.0589(11) Uani 1 1 d D
H99A H 0.7239 0.8444 0.0669 0.071 Uiso 1 1 calc R
H99B H 0.7490 0.8527 0.0153 0.071 Uiso 1 1 calc R
C100 C 0.6397(6) 0.8852(3) 0.0192(5) 0.0640(12) Uani 1 1 d D
H10C H 0.5914 0.8693 0.0331 0.077 Uiso 1 1 calc R
H10D H 0.6217 0.8826 -0.0166 0.077 Uiso 1 1 calc R
C101 C 0.6733(6) 0.9584(3) 0.0388(6) 0.0820(15) Uani 1 1 d D
H10E H 0.6924 0.9608 0.0744 0.098 Uiso 1 1 calc R
H10F H 0.7208 0.9745 0.0242 0.098 Uiso 1 1 calc R
C102 C 0.6096(8) 1.0043(4) 0.0275(6) 0.0886(16) Uani 1 1 d D
H10G H 0.6342 1.0512 0.0392 0.133 Uiso 1 1 calc R
H10H H 0.5641 0.9903 0.0437 0.133 Uiso 1 1 calc R
H10I H 0.5893 1.0010 -0.0077 0.133 Uiso 1 1 calc R
C103 C 0.6224(4) 0.4570(6) 0.0061(3) 0.0455(10) Uani 1 1 d D
H10J H 0.6100 0.4921 -0.0161 0.055 Uiso 1 1 calc R
H10X H 0.6360 0.4189 -0.0134 0.055 Uiso 1 1 calc R
C104 C 0.5457(5) 0.4316(4) 0.0244(4) 0.0528(11) Uani 1 1 d D
H10K H 0.5285 0.4701 0.0414 0.063 Uiso 1 1 calc R
H10L H 0.5015 0.4135 -0.0038 0.063 Uiso 1 1 calc R
C105 C 0.5567(8) 0.3771(4) 0.0585(3) 0.0589(11) Uani 1 1 d D
H10M H 0.5072 0.3673 0.0725 0.071 Uiso 1 1 calc R
H10N H 0.6033 0.3940 0.0856 0.071 Uiso 1 1 calc R
C106 C 0.5720(9) 0.3119(4) 0.0336(3) 0.0640(12) Uani 1 1 d D
H10O H 0.5274 0.2965 0.0051 0.077 Uiso 1 1 calc R
H10P H 0.6238 0.3208 0.0218 0.077 Uiso 1 1 calc R
C107 C 0.5767(10) 0.2564(5) 0.0678(4) 0.0820(15) Uani 1 1 d D
H10Q H 0.6236 0.2708 0.0952 0.098 Uiso 1 1 calc R
H10R H 0.5264 0.2498 0.0813 0.098 Uiso 1 1 calc R
C108 C 0.5864(11) 0.1896(4) 0.0427(5) 0.0886(16) Uani 1 1 d D
H10S H 0.5928 0.1564 0.0665 0.133 Uiso 1 1 calc R
H10T H 0.6347 0.1963 0.0279 0.133 Uiso 1 1 calc R
H10U H 0.5379 0.1732 0.0174 0.133 Uiso 1 1 calc R
C109 C 0.9012(5) 0.6244(5) -0.06448(17) 0.0455(10) Uani 1 1 d D
H10V H 0.9464 0.6540 -0.0743 0.055 Uiso 1 1 calc R
H10W H 0.9151 0.5781 -0.0640 0.055 Uiso 1 1 calc R
C110 C 0.8235(5) 0.6230(4) -0.1019(4) 0.0528(11) Uani 1 1 d D
H11C H 0.7781 0.5934 -0.0922 0.063 Uiso 1 1 calc R
H11D H 0.8307 0.6034 -0.1338 0.063 Uiso 1 1 calc R
C111 C 0.8010(5) 0.6932(4) -0.1072(5) 0.0589(11) Uani 1 1 d D
H11E H 0.8105 0.7183 -0.0746 0.071 Uiso 1 1 calc R
H11F H 0.8368 0.7183 -0.1264 0.071 Uiso 1 1 calc R
C112 C 0.7124(5) 0.6899(4) -0.1320(5) 0.0640(12) Uani 1 1 d D
H11G H 0.7033 0.6654 -0.1648 0.077 Uiso 1 1 calc R
H11H H 0.6768 0.6640 -0.1131 0.077 Uiso 1 1 calc R
C113 C 0.6884(5) 0.7595(4) -0.1368(6) 0.0820(15) Uani 1 1 d D
H11I H 0.7219 0.7846 -0.1573 0.098 Uiso 1 1 calc R
H11J H 0.7002 0.7849 -0.1043 0.098 Uiso 1 1 calc R
C114 C 0.5986(6) 0.7557(6) -0.1593(6) 0.0886(16) Uani 1 1 d D
H11K H 0.5849 0.8015 -0.1597 0.133 Uiso 1 1 calc R
H11L H 0.5653 0.7290 -0.1401 0.133 Uiso 1 1 calc R
H11M H 0.5877 0.7341 -0.1926 0.133 Uiso 1 1 calc R
C115 C 0.9090(8) 0.4609(3) 0.0740(2) 0.0455(10) Uani 1 1 d D
H11N H 0.9653 0.4609 0.0919 0.055 Uiso 1 1 calc R
H11O H 0.8769 0.4780 0.0969 0.055 Uiso 1 1 calc R
C116 C 0.8701(8) 0.3900(4) 0.0516(2) 0.0528(11) Uani 1 1 d D
H11P H 0.9042 0.3731 0.0300 0.063 Uiso 1 1 calc R
H11Q H 0.8157 0.3917 0.0316 0.063 Uiso 1 1 calc R
C117 C 0.8606(9) 0.3413(3) 0.0902(3) 0.0589(11) Uani 1 1 d D
H11R H 0.8195 0.3540 0.1085 0.071 Uiso 1 1 calc R
H11S H 0.9132 0.3450 0.1134 0.071 Uiso 1 1 calc R
C118 C 0.8342(9) 0.2686(3) 0.0676(3) 0.0640(12) Uani 1 1 d D
H11T H 0.7818 0.2652 0.0442 0.077 Uiso 1 1 calc R
H11U H 0.8755 0.2561 0.0494 0.077 Uiso 1 1 calc R
C119 C 0.8240(10) 0.2192(4) 0.1053(3) 0.0820(15) Uani 1 1 d D
H11V H 0.7797 0.2295 0.1218 0.098 Uiso 1 1 calc R
H11W H 0.8750 0.2250 0.1301 0.098 Uiso 1 1 calc R
C120 C 0.8038(10) 0.1461(3) 0.0827(5) 0.0886(16) Uani 1 1 d D
H12D H 0.7666 0.1199 0.1000 0.133 Uiso 1 1 calc R
H12E H 0.8542 0.1266 0.0852 0.133 Uiso 1 1 calc R
H12F H 0.7778 0.1449 0.0484 0.133 Uiso 1 1 calc R
C121 C 1.0128(6) 0.7871(5) 0.0672(3) 0.0455(10) Uani 1 1 d D
H12G H 0.9561 0.7689 0.0694 0.055 Uiso 1 1 calc R
H12H H 1.0333 0.8253 0.0927 0.055 Uiso 1 1 calc R
C122 C 1.0139(6) 0.8124(6) 0.0175(3) 0.0528(11) Uani 1 1 d D
H12I H 1.0053 0.7731 -0.0071 0.063 Uiso 1 1 calc R
H12J H 1.0682 0.8391 0.0179 0.063 Uiso 1 1 calc R
C123 C 0.9484(6) 0.8560(6) 0.0034(3) 0.0589(11) Uani 1 1 d D
H12K H 0.8948 0.8309 0.0062 0.071 Uiso 1 1 calc R
H12L H 0.9601 0.8975 0.0263 0.071 Uiso 1 1 calc R
C124 C 0.9442(6) 0.8757(6) -0.0482(3) 0.0640(12) Uani 1 1 d D
H12M H 0.9942 0.9075 -0.0495 0.077 Uiso 1 1 calc R
H12N H 0.9424 0.8348 -0.0702 0.077 Uiso 1 1 calc R
C125 C 0.8700(6) 0.9086(6) -0.0656(3) 0.0820(15) Uani 1 1 d D
H12O H 0.8205 0.8792 -0.0605 0.098 Uiso 1 1 calc R
H12P H 0.8642 0.9127 -0.1009 0.098 Uiso 1 1 calc R
C126 C 0.8758(9) 0.9782(6) -0.0392(6) 0.0886(16) Uani 1 1 d D
H12Q H 0.8301 0.9997 -0.0542 0.133 Uiso 1 1 calc R
H12R H 0.9274 1.0061 -0.0414 0.133 Uiso 1 1 calc R
H12S H 0.8738 0.9736 -0.0050 0.133 Uiso 1 1 calc R
C127 C 1.1820(3) 0.5892(6) 0.0909(3) 0.0455(10) Uani 1 1 d D
H12T H 1.1778 0.5581 0.0615 0.055 Uiso 1 1 calc R
H12U H 1.1967 0.6361 0.0828 0.055 Uiso 1 1 calc R
C128 C 1.2480(6) 0.5734(6) 0.1310(3) 0.0528(11) Uani 1 1 d D
H12V H 1.2238 0.5384 0.1496 0.063 Uiso 1 1 calc R
H12W H 1.2700 0.6146 0.1536 0.063 Uiso 1 1 calc R
C129 C 1.3176(5) 0.5484(7) 0.1115(3) 0.0589(11) Uani 1 1 d D
H12X H 1.2949 0.5138 0.0837 0.071 Uiso 1 1 calc R
H12Y H 1.3499 0.5867 0.0996 0.071 Uiso 1 1 calc R
C130 C 1.3734(6) 0.5182(7) 0.1502(3) 0.0640(12) Uani 1 1 d D
H13C H 1.4003 0.5540 0.1764 0.077 Uiso 1 1 calc R
H13D H 1.3401 0.4831 0.1645 0.077 Uiso 1 1 calc R
C131 C 1.4382(7) 0.4868(8) 0.1300(4) 0.0820(15) Uani 1 1 d D
H13E H 1.4746 0.5225 0.1182 0.098 Uiso 1 1 calc R
H13F H 1.4116 0.4535 0.1019 0.098 Uiso 1 1 calc R
C132 C 1.4889(8) 0.4516(8) 0.1681(5) 0.0886(16) Uani 1 1 d D
H13G H 1.5263 0.4281 0.1530 0.133 Uiso 1 1 calc R
H13H H 1.4527 0.4187 0.1817 0.133 Uiso 1 1 calc R
H13I H 1.5204 0.4853 0.1941 0.133 Uiso 1 1 calc R
C133 C 1.1315(4) 0.8088(6) 0.2387(3) 0.0455(10) Uani 1 1 d D
H13J H 1.1182 0.8455 0.2596 0.055 Uiso 1 1 calc R
H13K H 1.1433 0.7718 0.2592 0.055 Uiso 1 1 calc R
C134 C 1.2078(5) 0.8355(4) 0.2205(4) 0.0528(11) Uani 1 1 d D
H13L H 1.2532 0.8502 0.2487 0.063 Uiso 1 1 calc R
H13M H 1.2230 0.7984 0.2008 0.063 Uiso 1 1 calc R
C135 C 1.1975(8) 0.8942(4) 0.1899(3) 0.0589(11) Uani 1 1 d D
H13N H 1.1515 0.8798 0.1621 0.071 Uiso 1 1 calc R
H13O H 1.2475 0.9067 0.1768 0.071 Uiso 1 1 calc R
C136 C 1.1812(9) 0.9560(4) 0.2185(3) 0.0640(12) Uani 1 1 d D
H13P H 1.2249 0.9683 0.2479 0.077 Uiso 1 1 calc R
H13Q H 1.1288 0.9447 0.2293 0.077 Uiso 1 1 calc R
C137 C 1.1778(10) 1.0162(5) 0.1886(4) 0.0820(15) Uani 1 1 d D
H13R H 1.2303 1.0275 0.1778 0.098 Uiso 1 1 calc R
H13S H 1.1341 1.0040 0.1592 0.098 Uiso 1 1 calc R
C138 C 1.1616(11) 1.0781(5) 0.2171(5) 0.0886(16) Uani 1 1 d D
H13T H 1.1590 1.1155 0.1964 0.133 Uiso 1 1 calc R
H13U H 1.2057 1.0914 0.2456 0.133 Uiso 1 1 calc R
H13V H 1.1096 1.0672 0.2278 0.133 Uiso 1 1 calc R
C139 C 1.0234(5) 0.54997(19) 0.2139(5) 0.0455(10) Uani 1 1 d D
H13W H 0.9788 0.5397 0.2319 0.055 Uiso 1 1 calc R
H13X H 0.9998 0.5397 0.1788 0.055 Uiso 1 1 calc R
C140 C 1.0875(5) 0.5050(3) 0.2285(5) 0.0528(11) Uani 1 1 d D
H14C H 1.1330 0.5162 0.2113 0.063 Uiso 1 1 calc R
H14D H 1.1097 0.5140 0.2639 0.063 Uiso 1 1 calc R
C141 C 1.0516(5) 0.4305(3) 0.2165(5) 0.0589(11) Uani 1 1 d D
H14E H 1.0051 0.4199 0.2330 0.071 Uiso 1 1 calc R
H14F H 1.0304 0.4216 0.1810 0.071 Uiso 1 1 calc R
C142 C 1.1133(5) 0.3844(3) 0.2317(5) 0.0640(12) Uani 1 1 d D
H14G H 1.1347 0.3933 0.2672 0.077 Uiso 1 1 calc R
H14H H 1.1597 0.3947 0.2151 0.077 Uiso 1 1 calc R
C143 C 1.0764(6) 0.3100(3) 0.2197(6) 0.0820(15) Uani 1 1 d D
H14I H 1.0294 0.2999 0.2359 0.098 Uiso 1 1 calc R
H14J H 1.0559 0.3010 0.1841 0.098 Uiso 1 1 calc R
C144 C 1.1378(8) 0.2636(4) 0.2356(6) 0.0886(16) Uani 1 1 d D
H14K H 1.1149 0.2170 0.2221 0.133 Uiso 1 1 calc R
H14L H 1.1501 0.2657 0.2712 0.133 Uiso 1 1 calc R
H14M H 1.1881 0.2781 0.2239 0.133 Uiso 1 1 calc R

loop_
_atom_site_aniso_label
_atom_site_aniso_U_11
_atom_site_aniso_U_22
_atom_site_aniso_U_33
_atom_site_aniso_U_23
_atom_site_aniso_U_13
_atom_site_aniso_U_12
Pd1 0.0195(5) 0.0267(5) 0.0174(5) 0.0004(4) 0.0028(4) 0.0070(4)
Pd2 0.0205(6) 0.0667(7) 0.0246(6) -0.0114(5) 0.0015(5) 0.0140(5)
Pd3 0.0209(6) 0.0719(8) 0.0335(6) -0.0180(6) 0.0013(5) 0.0165(5)
Pd4 0.0234(6) 0.0366(6) 0.0283(6) -0.0092(5) 0.0007(5) 0.0107(4)
Pd5 0.0196(5) 0.0219(5) 0.0216(5) -0.0007(4) 0.0019(4) 0.0036(4)
Pd6 0.0169(5) 0.0222(5) 0.0164(5) 0.0003(4) 0.0018(4) 0.0029(4)
S1 0.0227(17) 0.061(2) 0.0191(16) 0.0040(15) 0.0076(13) 0.0076(15)
S2 0.0239(18) 0.0388(19) 0.039(2) -0.0143(15) -0.0013(16) 0.0078(14)
S3 0.0226(18) 0.081(3) 0.0188(17) -0.0095(16) 0.0026(14) 0.0115(17)
S4 0.023(2) 0.072(3) 0.048(2) -0.031(2) 0.0002(17) 0.0200(18)
S5 0.0199(18) 0.064(2) 0.0225(17) -0.0046(16) 0.0034(14) 0.0112(15)
S6 0.0214(19) 0.049(2) 0.051(2) -0.0237(17) 0.0014(17) 0.0124(15)
S7 0.0220(17) 0.0252(16) 0.0246(17) -0.0031(13) 0.0027(13) 0.0081(13)
S8 0.0253(18) 0.0190(15) 0.043(2) -0.0051(13) -0.0019(14) 0.0040(12)
S9 0.0173(16) 0.0259(15) 0.0123(14) -0.0053(12) 0.0015(12) 0.0023(12)
S10 0.0225(17) 0.0262(16) 0.0294(17) 0.0068(13) 0.0011(13) 0.0006(13)
S11 0.0222(16) 0.0168(14) 0.0188(15) 0.0021(12) 0.0039(12) 0.0042(12)
S12 0.0213(17) 0.0197(15) 0.0327(18) 0.0098(13) 0.0059(14) 0.0084(12)
C1 0.0262(16) 0.0460(19) 0.0351(18) -0.0048(14) 0.0046(14) 0.0090(14)
C2 0.0317(18) 0.053(2) 0.0360(18) -0.0010(15) 0.0058(14) 0.0091(15)
C3 0.0342(18) 0.049(2) 0.052(2) 0.0096(17) 0.0106(16) 0.0084(16)
C4 0.0348(19) 0.059(2) 0.069(3) 0.012(2) 0.0109(18) 0.0110(17)
C5 0.059(3) 0.079(3) 0.075(3) 0.021(2) 0.016(2) 0.019(2)
C6 0.069(3) 0.080(3) 0.107(4) 0.030(3) 0.019(3) 0.025(3)
C7 0.0262(16) 0.0460(19) 0.0351(18) -0.0048(14) 0.0046(14) 0.0090(14)
C8 0.0317(18) 0.053(2) 0.0360(18) -0.0010(15) 0.0058(14) 0.0091(15)
C9 0.0342(18) 0.049(2) 0.052(2) 0.0096(17) 0.0106(16) 0.0084(16)
C10 0.0348(19) 0.059(2) 0.069(3) 0.012(2) 0.0109(18) 0.0110(17)
C11 0.059(3) 0.079(3) 0.075(3) 0.021(2) 0.016(2) 0.019(2)
C12 0.069(3) 0.080(3) 0.107(4) 0.030(3) 0.019(3) 0.025(3)
C13 0.0262(16) 0.0460(19) 0.0351(18) -0.0048(14) 0.0046(14) 0.0090(14)
C14 0.0317(18) 0.053(2) 0.0360(18) -0.0010(15) 0.0058(14) 0.0091(15)
C15 0.0342(18) 0.049(2) 0.052(2) 0.0096(17) 0.0106(16) 0.0084(16)
C16 0.0348(19) 0.059(2) 0.069(3) 0.012(2) 0.0109(18) 0.0110(17)
C17 0.059(3) 0.079(3) 0.075(3) 0.021(2) 0.016(2) 0.019(2)
C18 0.069(3) 0.080(3) 0.107(4) 0.030(3) 0.019(3) 0.025(3)
C19 0.0262(16) 0.0460(19) 0.0351(18) -0.0048(14) 0.0046(14) 0.0090(14)
C20 0.0317(18) 0.053(2) 0.0360(18) -0.0010(15) 0.0058(14) 0.0091(15)
C21 0.0342(18) 0.049(2) 0.052(2) 0.0096(17) 0.0106(16) 0.0084(16)
C22 0.0348(19) 0.059(2) 0.069(3) 0.012(2) 0.0109(18) 0.0110(17)
C23 0.059(3) 0.079(3) 0.075(3) 0.021(2) 0.016(2) 0.019(2)
C24 0.069(3) 0.080(3) 0.107(4) 0.030(3) 0.019(3) 0.025(3)
C25 0.0262(16) 0.0460(19) 0.0351(18) -0.0048(14) 0.0046(14) 0.0090(14)
C26 0.0317(18) 0.053(2) 0.0360(18) -0.0010(15) 0.0058(14) 0.0091(15)
C27 0.0342(18) 0.049(2) 0.052(2) 0.0096(17) 0.0106(16) 0.0084(16)
C28 0.0348(19) 0.059(2) 0.069(3) 0.012(2) 0.0109(18) 0.0110(17)
C29 0.059(3) 0.079(3) 0.075(3) 0.021(2) 0.016(2) 0.019(2)
C30 0.069(3) 0.080(3) 0.107(4) 0.030(3) 0.019(3) 0.025(3)
C31 0.0262(16) 0.0460(19) 0.0351(18) -0.0048(14) 0.0046(14) 0.0090(14)
C32 0.0317(18) 0.053(2) 0.0360(18) -0.0010(15) 0.0058(14) 0.0091(15)
C33 0.0342(18) 0.049(2) 0.052(2) 0.0096(17) 0.0106(16) 0.0084(16)
C34 0.0348(19) 0.059(2) 0.069(3) 0.012(2) 0.0109(18) 0.0110(17)
C35 0.059(3) 0.079(3) 0.075(3) 0.021(2) 0.016(2) 0.019(2)
C36 0.069(3) 0.080(3) 0.107(4) 0.030(3) 0.019(3) 0.025(3)
C37 0.0262(16) 0.0460(19) 0.0351(18) -0.0048(14) 0.0046(14) 0.0090(14)
C38 0.0317(18) 0.053(2) 0.0360(18) -0.0010(15) 0.0058(14) 0.0091(15)
C39 0.0342(18) 0.049(2) 0.052(2) 0.0096(17) 0.0106(16) 0.0084(16)
C40 0.0348(19) 0.059(2) 0.069(3) 0.012(2) 0.0109(18) 0.0110(17)
C41 0.059(3) 0.079(3) 0.075(3) 0.021(2) 0.016(2) 0.019(2)
C42 0.069(3) 0.080(3) 0.107(4) 0.030(3) 0.019(3) 0.025(3)
C43 0.0262(16) 0.0460(19) 0.0351(18) -0.0048(14) 0.0046(14) 0.0090(14)
C44 0.0317(18) 0.053(2) 0.0360(18) -0.0010(15) 0.0058(14) 0.0091(15)
C45 0.0342(18) 0.049(2) 0.052(2) 0.0096(17) 0.0106(16) 0.0084(16)
C46 0.0348(19) 0.059(2) 0.069(3) 0.012(2) 0.0109(18) 0.0110(17)
C47 0.059(3) 0.079(3) 0.075(3) 0.021(2) 0.016(2) 0.019(2)
C48 0.069(3) 0.080(3) 0.107(4) 0.030(3) 0.019(3) 0.025(3)
C49 0.0262(16) 0.0460(19) 0.0351(18) -0.0048(14) 0.0046(14) 0.0090(14)
C50 0.0317(18) 0.053(2) 0.0360(18) -0.0010(15) 0.0058(14) 0.0091(15)
C51 0.0342(18) 0.049(2) 0.052(2) 0.0096(17) 0.0106(16) 0.0084(16)
C52 0.0348(19) 0.059(2) 0.069(3) 0.012(2) 0.0109(18) 0.0110(17)
C53 0.059(3) 0.079(3) 0.075(3) 0.021(2) 0.016(2) 0.019(2)
C54 0.069(3) 0.080(3) 0.107(4) 0.030(3) 0.019(3) 0.025(3)
C55 0.0262(16) 0.0460(19) 0.0351(18) -0.0048(14) 0.0046(14) 0.0090(14)
C56 0.0317(18) 0.053(2) 0.0360(18) -0.0010(15) 0.0058(14) 0.0091(15)
C57 0.0342(18) 0.049(2) 0.052(2) 0.0096(17) 0.0106(16) 0.0084(16)
C58 0.0348(19) 0.059(2) 0.069(3) 0.012(2) 0.0109(18) 0.0110(17)
C59 0.059(3) 0.079(3) 0.075(3) 0.021(2) 0.016(2) 0.019(2)
C60 0.069(3) 0.080(3) 0.107(4) 0.030(3) 0.019(3) 0.025(3)
C61 0.0262(16) 0.0460(19) 0.0351(18) -0.0048(14) 0.0046(14) 0.0090(14)
C62 0.0317(18) 0.053(2) 0.0360(18) -0.0010(15) 0.0058(14) 0.0091(15)
C63 0.0342(18) 0.049(2) 0.052(2) 0.0096(17) 0.0106(16) 0.0084(16)
C64 0.0348(19) 0.059(2) 0.069(3) 0.012(2) 0.0109(18) 0.0110(17)
C65 0.059(3) 0.079(3) 0.075(3) 0.021(2) 0.016(2) 0.019(2)
C66 0.069(3) 0.080(3) 0.107(4) 0.030(3) 0.019(3) 0.025(3)
C67 0.0262(16) 0.0460(19) 0.0351(18) -0.0048(14) 0.0046(14) 0.0090(14)
C68 0.0317(18) 0.053(2) 0.0360(18) -0.0010(15) 0.0058(14) 0.0091(15)
C69 0.0342(18) 0.049(2) 0.052(2) 0.0096(17) 0.0106(16) 0.0084(16)
C70 0.0348(19) 0.059(2) 0.069(3) 0.012(2) 0.0109(18) 0.0110(17)
C71 0.059(3) 0.079(3) 0.075(3) 0.021(2) 0.016(2) 0.019(2)
C72 0.069(3) 0.080(3) 0.107(4) 0.030(3) 0.019(3) 0.025(3)
Pd7 0.0149(5) 0.0310(5) 0.0203(5) -0.0098(4) 0.0028(4) 0.0039(4)
Pd8 0.0147(5) 0.0389(6) 0.0303(6) -0.0165(4) 0.0019(4) 0.0032(4)
Pd9 0.0169(6) 0.0672(8) 0.0437(7) -0.0362(6) -0.0008(5) 0.0100(5)
Pd10 0.0160(6) 0.1063(10) 0.0490(8) -0.0474(7) -0.0001(5) 0.0179(6)
Pd11 0.0152(6) 0.1057(10) 0.0325(6) -0.0336(6) 0.0013(5) 0.0130(6)
Pd12 0.0151(5) 0.0502(6) 0.0219(5) -0.0143(5) 0.0027(4) 0.0053(4)
S13 0.0150(15) 0.0289(16) 0.0280(17) -0.0111(13) 0.0026(13) 0.0026(12)
S14 0.0161(16) 0.0335(17) 0.043(2) -0.0075(15) 0.0018(14) 0.0017(13)
S15 0.0210(18) 0.049(2) 0.0289(19) -0.0150(15) 0.0019(14) 0.0068(15)
S16 0.0229(18) 0.0378(19) 0.060(2) -0.0219(16) -0.0001(16) 0.0024(14)
S17 0.0201(19) 0.098(3) 0.039(2) -0.033(2) 0.0036(16) 0.0105(19)
S18 0.0193(19) 0.086(3) 0.064(3) -0.056(2) -0.0076(18) 0.0156(18)
S19 0.0158(18) 0.135(4) 0.0262(19) -0.031(2) 0.0004(15) 0.016(2)
S20 0.022(2) 0.099(3) 0.057(3) -0.054(2) -0.0019(18) 0.018(2)
S21 0.0230(18) 0.088(3) 0.0170(16) -0.0019(17) 0.0019(13) 0.0054(17)
S22 0.0216(19) 0.073(2) 0.040(2) -0.0336(18) -0.0013(16) 0.0139(17)
S23 0.0187(16) 0.0383(18) 0.0204(16) 0.0002(13) 0.0034(13) 0.0059(13)
S24 0.0188(16) 0.0288(16) 0.0364(19) -0.0053(14) 0.0068(14) 0.0035(13)
C73 0.0281(18) 0.060(3) 0.042(2) -0.0214(18) -0.0016(16) 0.0081(17)
C74 0.0263(18) 0.073(3) 0.053(2) -0.018(2) 0.0032(17) 0.0055(18)
C75 0.044(2) 0.073(3) 0.056(3) -0.004(2) 0.0046(19) 0.008(2)
C76 0.040(2) 0.095(3) 0.057(3) 0.007(2) 0.009(2) 0.013(2)
C77 0.050(3) 0.117(4) 0.076(3) 0.009(3) 0.008(2) 0.006(3)
C78 0.058(3) 0.104(4) 0.106(4) 0.037(3) 0.008(3) 0.019(3)
C79 0.0281(18) 0.060(3) 0.042(2) -0.0214(18) -0.0016(16) 0.0081(17)
C80 0.0263(18) 0.073(3) 0.053(2) -0.018(2) 0.0032(17) 0.0055(18)
C81 0.044(2) 0.073(3) 0.056(3) -0.004(2) 0.0046(19) 0.008(2)
C82 0.040(2) 0.095(3) 0.057(3) 0.007(2) 0.009(2) 0.013(2)
C83 0.050(3) 0.117(4) 0.076(3) 0.009(3) 0.008(2) 0.006(3)
C84 0.058(3) 0.104(4) 0.106(4) 0.037(3) 0.008(3) 0.019(3)
C85 0.0281(18) 0.060(3) 0.042(2) -0.0214(18) -0.0016(16) 0.0081(17)
C86 0.0263(18) 0.073(3) 0.053(2) -0.018(2) 0.0032(17) 0.0055(18)
C87 0.044(2) 0.073(3) 0.056(3) -0.004(2) 0.0046(19) 0.008(2)
C88 0.040(2) 0.095(3) 0.057(3) 0.007(2) 0.009(2) 0.013(2)
C89 0.050(3) 0.117(4) 0.076(3) 0.009(3) 0.008(2) 0.006(3)
C90 0.058(3) 0.104(4) 0.106(4) 0.037(3) 0.008(3) 0.019(3)
C91 0.0281(18) 0.060(3) 0.042(2) -0.0214(18) -0.0016(16) 0.0081(17)
C92 0.0263(18) 0.073(3) 0.053(2) -0.018(2) 0.0032(17) 0.0055(18)
C93 0.044(2) 0.073(3) 0.056(3) -0.004(2) 0.0046(19) 0.008(2)
C94 0.040(2) 0.095(3) 0.057(3) 0.007(2) 0.009(2) 0.013(2)
C95 0.050(3) 0.117(4) 0.076(3) 0.009(3) 0.008(2) 0.006(3)
C96 0.058(3) 0.104(4) 0.106(4) 0.037(3) 0.008(3) 0.019(3)
C97 0.0281(18) 0.060(3) 0.042(2) -0.0214(18) -0.0016(16) 0.0081(17)
C98 0.0263(18) 0.073(3) 0.053(2) -0.018(2) 0.0032(17) 0.0055(18)
C99 0.044(2) 0.073(3) 0.056(3) -0.004(2) 0.0046(19) 0.008(2)
C100 0.040(2) 0.095(3) 0.057(3) 0.007(2) 0.009(2) 0.013(2)
C101 0.050(3) 0.117(4) 0.076(3) 0.009(3) 0.008(2) 0.006(3)
C102 0.058(3) 0.104(4) 0.106(4) 0.037(3) 0.008(3) 0.019(3)
C103 0.0281(18) 0.060(3) 0.042(2) -0.0214(18) -0.0016(16) 0.0081(17)
C104 0.0263(18) 0.073(3) 0.053(2) -0.018(2) 0.0032(17) 0.0055(18)
C105 0.044(2) 0.073(3) 0.056(3) -0.004(2) 0.0046(19) 0.008(2)
C106 0.040(2) 0.095(3) 0.057(3) 0.007(2) 0.009(2) 0.013(2)
C107 0.050(3) 0.117(4) 0.076(3) 0.009(3) 0.008(2) 0.006(3)
C108 0.058(3) 0.104(4) 0.106(4) 0.037(3) 0.008(3) 0.019(3)
C109 0.0281(18) 0.060(3) 0.042(2) -0.0214(18) -0.0016(16) 0.0081(17)
C110 0.0263(18) 0.073(3) 0.053(2) -0.018(2) 0.0032(17) 0.0055(18)
C111 0.044(2) 0.073(3) 0.056(3) -0.004(2) 0.0046(19) 0.008(2)
C112 0.040(2) 0.095(3) 0.057(3) 0.007(2) 0.009(2) 0.013(2)
C113 0.050(3) 0.117(4) 0.076(3) 0.009(3) 0.008(2) 0.006(3)
C114 0.058(3) 0.104(4) 0.106(4) 0.037(3) 0.008(3) 0.019(3)
C115 0.0281(18) 0.060(3) 0.042(2) -0.0214(18) -0.0016(16) 0.0081(17)
C116 0.0263(18) 0.073(3) 0.053(2) -0.018(2) 0.0032(17) 0.0055(18)
C117 0.044(2) 0.073(3) 0.056(3) -0.004(2) 0.0046(19) 0.008(2)
C118 0.040(2) 0.095(3) 0.057(3) 0.007(2) 0.009(2) 0.013(2)
C119 0.050(3) 0.117(4) 0.076(3) 0.009(3) 0.008(2) 0.006(3)
C120 0.058(3) 0.104(4) 0.106(4) 0.037(3) 0.008(3) 0.019(3)
C121 0.0281(18) 0.060(3) 0.042(2) -0.0214(18) -0.0016(16) 0.0081(17)
C122 0.0263(18) 0.073(3) 0.053(2) -0.018(2) 0.0032(17) 0.0055(18)
C123 0.044(2) 0.073(3) 0.056(3) -0.004(2) 0.0046(19) 0.008(2)
C124 0.040(2) 0.095(3) 0.057(3) 0.007(2) 0.009(2) 0.013(2)
C125 0.050(3) 0.117(4) 0.076(3) 0.009(3) 0.008(2) 0.006(3)
C126 0.058(3) 0.104(4) 0.106(4) 0.037(3) 0.008(3) 0.019(3)
C127 0.0281(18) 0.060(3) 0.042(2) -0.0214(18) -0.0016(16) 0.0081(17)
C128 0.0263(18) 0.073(3) 0.053(2) -0.018(2) 0.0032(17) 0.0055(18)
C129 0.044(2) 0.073(3) 0.056(3) -0.004(2) 0.0046(19) 0.008(2)
C130 0.040(2) 0.095(3) 0.057(3) 0.007(2) 0.009(2) 0.013(2)
C131 0.050(3) 0.117(4) 0.076(3) 0.009(3) 0.008(2) 0.006(3)
C132 0.058(3) 0.104(4) 0.106(4) 0.037(3) 0.008(3) 0.019(3)
C133 0.0281(18) 0.060(3) 0.042(2) -0.0214(18) -0.0016(16) 0.0081(17)
C134 0.0263(18) 0.073(3) 0.053(2) -0.018(2) 0.0032(17) 0.0055(18)
C135 0.044(2) 0.073(3) 0.056(3) -0.004(2) 0.0046(19) 0.008(2)
C136 0.040(2) 0.095(3) 0.057(3) 0.007(2) 0.009(2) 0.013(2)
C137 0.050(3) 0.117(4) 0.076(3) 0.009(3) 0.008(2) 0.006(3)
C138 0.058(3) 0.104(4) 0.106(4) 0.037(3) 0.008(3) 0.019(3)
C139 0.0281(18) 0.060(3) 0.042(2) -0.0214(18) -0.0016(16) 0.0081(17)
C140 0.0263(18) 0.073(3) 0.053(2) -0.018(2) 0.0032(17) 0.0055(18)
C141 0.044(2) 0.073(3) 0.056(3) -0.004(2) 0.0046(19) 0.008(2)
C142 0.040(2) 0.095(3) 0.057(3) 0.007(2) 0.009(2) 0.013(2)
C143 0.050(3) 0.117(4) 0.076(3) 0.009(3) 0.008(2) 0.006(3)
C144 0.058(3) 0.104(4) 0.106(4) 0.037(3) 0.008(3) 0.019(3)

loop_
_atom_type_symbol
_atom_type_description
_atom_type_scat_dispersion_real
_atom_type_scat_dispersion_imag
_atom_type_scat_source
C C 0.0033 0.0016 'International Tables Vol C Tables 4.2.6.8 and 6.1.1.4'
H H 0.0000 0.0000 'International Tables Vol C Tables 4.2.6.8 and 6.1.1.4'
S S 0.1246 0.1234 'International Tables Vol C Tables 4.2.6.8 and 6.1.1.4'
Pd Pd -0.9988 1.0072 'International Tables Vol C Tables 4.2.6.8 and 6.1.1.4'

loop_
_geom_angle_atom_site_label_1
_geom_angle_atom_site_label_2
_geom_angle_atom_site_label_3
_geom_angle
S11 Pd1 S1 97.21(11)
S11 Pd1 S2 171.51(13)
S1 Pd1 S2 81.81(13)
S11 Pd1 S12 82.61(11)
S1 Pd1 S12 177.74(13)
S2 Pd1 S12 98.04(12)
S4 Pd2 S1 178.86(14)
S4 Pd2 S3 81.45(14)
S1 Pd2 S3 97.68(13)
S4 Pd2 S2 98.58(14)
S1 Pd2 S2 82.17(12)
S3 Pd2 S2 171.47(13)
S3 Pd3 S6 173.06(14)
S3 Pd3 S4 80.99(14)
S6 Pd3 S4 98.35(14)
S3 Pd3 S5 98.37(13)
S6 Pd3 S5 82.27(13)
S4 Pd3 S5 179.35(14)
S8 Pd4 S7 81.99(11)
S8 Pd4 S6 98.04(13)
S7 Pd4 S6 172.08(13)
S8 Pd4 S5 177.39(13)
S7 Pd4 S5 97.87(12)
S6 Pd4 S5 81.73(13)
S9 Pd5 S7 98.94(11)
S9 Pd5 S10 81.31(11)
S7 Pd5 S10 173.34(12)
S9 Pd5 S8 177.55(13)
S7 Pd5 S8 81.54(11)
S10 Pd5 S8 97.93(11)
S9 Pd6 S11 98.78(11)
S9 Pd6 S12 178.71(11)
S11 Pd6 S12 82.46(11)
S9 Pd6 S10 81.03(11)
S11 Pd6 S10 172.89(12)
S12 Pd6 S10 97.70(11)
C1 S1 Pd2 108.6(4)
C1 S1 Pd1 108.7(3)
Pd2 S1 Pd1 83.34(11)
C7 S2 Pd2 106.9(3)
C7 S2 Pd1 109.9(4)
Pd2 S2 Pd1 82.67(12)
C13 S3 Pd3 107.2(4)
C13 S3 Pd2 110.1(3)
Pd3 S3 Pd2 87.19(14)
C19 S4 Pd2 109.4(3)
C19 S4 Pd3 108.0(4)
Pd2 S4 Pd3 87.95(14)
C25 S5 Pd3 107.7(3)
C25 S5 Pd4 109.6(4)
Pd3 S5 Pd4 83.58(12)
C31 S6 Pd3 108.6(3)
C31 S6 Pd4 104.6(4)
Pd3 S6 Pd4 83.70(12)
C37 S7 Pd5 107.5(3)
C37 S7 Pd4 110.7(4)
Pd5 S7 Pd4 82.89(11)
C43 S8 Pd4 107.9(3)
C43 S8 Pd5 108.4(4)
Pd4 S8 Pd5 82.34(10)
C49 S9 Pd6 109.2(4)
C49 S9 Pd5 109.6(3)
Pd6 S9 Pd5 88.23(11)
C55 S10 Pd5 108.6(2)
C55 S10 Pd6 105.1(4)
Pd5 S10 Pd6 87.25(10)
C61 S11 Pd1 105.6(4)
C61 S11 Pd6 108.5(3)
Pd1 S11 Pd6 83.22(10)
C67 S12 Pd6 109.1(3)
C67 S12 Pd1 107.3(4)
Pd6 S12 Pd1 82.76(10)
C2 C1 S1 110.5(4)
C2 C1 H1A 109.5
S1 C1 H1A 109.5
C2 C1 H1B 109.5
S1 C1 H1B 109.5
H1A C1 H1B 108.1
C3 C2 C1 111.6(8)
C3 C2 H2A 109.3
C1 C2 H2A 109.3
C3 C2 H2B 109.3
C1 C2 H2B 109.3
H2A C2 H2B 108.0
C2 C3 C4 112.4(8)
C2 C3 H3A 109.1
C4 C3 H3A 109.1
C2 C3 H3B 109.1
C4 C3 H3B 109.1
H3A C3 H3B 107.9
C3 C4 C5 111.6(8)
C3 C4 H4A 109.3
C5 C4 H4A 109.3
C3 C4 H4B 109.3
C5 C4 H4B 109.3
H4A C4 H4B 108.0
C6 C5 C4 112.1(10)
C6 C5 H5A 109.2
C4 C5 H5A 109.2
C6 C5 H5B 109.2
C4 C5 H5B 109.2
H5A C5 H5B 107.9
C5 C6 H6A 109.5
C5 C6 H6B 109.5
H6A C6 H6B 109.5
C5 C6 H6C 109.5
H6A C6 H6C 109.5
H6B C6 H6C 109.5
C8 C7 S2 109.5(5)
C8 C7 H7A 109.8
S2 C7 H7A 109.8
C8 C7 H7B 109.8
S2 C7 H7B 109.8
H7A C7 H7B 108.2
C7 C8 C9 112.4(7)
C7 C8 H8A 109.1
C9 C8 H8A 109.1
C7 C8 H8B 109.1
C9 C8 H8B 109.1
H8A C8 H8B 107.9
C10 C9 C8 111.7(7)
C10 C9 H9A 109.3
C8 C9 H9A 109.3
C10 C9 H9B 109.3
C8 C9 H9B 109.3
H9A C9 H9B 108.0
C11 C10 C9 112.7(8)
C11 C10 H10A 109.1
C9 C10 H10A 109.1
C11 C10 H10B 109.1
C9 C10 H10B 109.1
H10A C10 H10B 107.8
C10 C11 C12 112.0(9)
C10 C11 H11A 109.2
C12 C11 H11A 109.2
C10 C11 H11B 109.2
C12 C11 H11B 109.2
H11A C11 H11B 107.9
C11 C12 H12A 109.5
C11 C12 H12B 109.5
H12A C12 H12B 109.5
C11 C12 H12C 109.5
H12A C12 H12C 109.5
H12B C12 H12C 109.5
C14 C13 S3 110.3(6)
C14 C13 H13A 109.6
S3 C13 H13A 109.6
C14 C13 H13B 109.6
S3 C13 H13B 109.6
H13A C13 H13B 108.1
C13 C14 C15 112.5(8)
C13 C14 H14A 109.1
C15 C14 H14A 109.1
C13 C14 H14B 109.1
C15 C14 H14B 109.1
H14A C14 H14B 107.8
C14 C15 C16 111.8(7)
C14 C15 H15A 109.3
C16 C15 H15A 109.3
C14 C15 H15B 109.3
C16 C15 H15B 109.3
H15A C15 H15B 107.9
C17 C16 C15 112.5(8)
C17 C16 H16A 109.1
C15 C16 H16A 109.1
C17 C16 H16B 109.1
C15 C16 H16B 109.1
H16A C16 H16B 107.8
C16 C17 C18 112.0(8)
C16 C17 H17A 109.2
C18 C17 H17A 109.2
C16 C17 H17B 109.2
C18 C17 H17B 109.2
H17A C17 H17B 107.9
C17 C18 H18A 109.5
C17 C18 H18B 109.5
H18A C18 H18B 109.5
C17 C18 H18C 109.5
H18A C18 H18C 109.5
H18B C18 H18C 109.5
C20 C19 S4 106.2(4)
C20 C19 H19A 110.5
S4 C19 H19A 110.5
C20 C19 H19B 110.5
S4 C19 H19B 110.5
H19A C19 H19B 108.7
C19 C20 C21 111.7(7)
C19 C20 H20A 109.3
C21 C20 H20A 109.3
C19 C20 H20B 109.3
C21 C20 H20B 109.3
H20A C20 H20B 107.9
C22 C21 C20 111.5(7)
C22 C21 H21A 109.3
C20 C21 H21A 109.3
C22 C21 H21B 109.3
C20 C21 H21B 109.3
H21A C21 H21B 108.0
C23 C22 C21 112.4(7)
C23 C22 H22A 109.1
C21 C22 H22A 109.1
C23 C22 H22B 109.1
C21 C22 H22B 109.1
H22A C22 H22B 107.9
C22 C23 C24 111.9(7)
C22 C23 H23A 109.2
C24 C23 H23A 109.2
C22 C23 H23B 109.2
C24 C23 H23B 109.2
H23A C23 H23B 107.9
C23 C24 H24A 109.5
C23 C24 H24B 109.5
H24A C24 H24B 109.5
C23 C24 H24C 109.5
H24A C24 H24C 109.5
H24B C24 H24C 109.5
C26 C25 S5 112.0(4)
C26 C25 H25A 109.2
S5 C25 H25A 109.2
C26 C25 H25B 109.2
S5 C25 H25B 109.2
H25A C25 H25B 107.9
C27 C26 C25 111.3(7)
C27 C26 H26A 109.4
C25 C26 H26A 109.4
C27 C26 H26B 109.4
C25 C26 H26B 109.4
H26A C26 H26B 108.0
C28 C27 C26 112.6(7)
C28 C27 H27A 109.1
C26 C27 H27A 109.1
C28 C27 H27B 109.1
C26 C27 H27B 109.1
H27A C27 H27B 107.8
C27 C28 C29 111.9(8)
C27 C28 H28A 109.2
C29 C28 H28A 109.2
C27 C28 H28B 109.2
C29 C28 H28B 109.2
H28A C28 H28B 107.9
C30 C29 C28 112.1(9)
C30 C29 H29A 109.2
C28 C29 H29A 109.2
C30 C29 H29B 109.2
C28 C29 H29B 109.2
H29A C29 H29B 107.9
C29 C30 H30A 109.5
C29 C30 H30B 109.5
H30A C30 H30B 109.5
C29 C30 H30C 109.5
H30A C30 H30C 109.5
H30B C30 H30C 109.5
C32 C31 S6 113.2(6)
C32 C31 H31A 108.9
S6 C31 H31A 108.9
C32 C31 H31B 108.9
S6 C31 H31B 108.9
H31A C31 H31B 107.7
C33 C32 C31 112.9(8)
C33 C32 H32A 109.0
C31 C32 H32A 109.0
C33 C32 H32B 109.0
C31 C32 H32B 109.0
H32A C32 H32B 107.8
C32 C33 C34 112.7(7)
C32 C33 H33A 109.0
C34 C33 H33A 109.0
C32 C33 H33B 109.0
C34 C33 H33B 109.0
H33A C33 H33B 107.8
C33 C34 C35 112.0(8)
C33 C34 H34A 109.2
C35 C34 H34A 109.2
C33 C34 H34B 109.2
C35 C34 H34B 109.2
H34A C34 H34B 107.9
C36 C35 C34 112.4(9)
C36 C35 H35A 109.1
C34 C35 H35A 109.1
C36 C35 H35B 109.1
C34 C35 H35B 109.1
H35A C35 H35B 107.9
C35 C36 H36A 109.5
C35 C36 H36B 109.5
H36A C36 H36B 109.5
C35 C36 H36C 109.5
H36A C36 H36C 109.5
H36B C36 H36C 109.5
C38 C37 S7 110.0(5)
C38 C37 H37A 109.7
S7 C37 H37A 109.7
C38 C37 H37B 109.7
S7 C37 H37B 109.7
H37A C37 H37B 108.2
C37 C38 C39 112.3(7)
C37 C38 H38A 109.1
C39 C38 H38A 109.1
C37 C38 H38B 109.1
C39 C38 H38B 109.1
H38A C38 H38B 107.9
C40 C39 C38 111.7(7)
C40 C39 H39A 109.3
C38 C39 H39A 109.3
C40 C39 H39B 109.3
C38 C39 H39B 109.3
H39A C39 H39B 108.0
C41 C40 C39 112.8(8)
C41 C40 H40A 109.0
C39 C40 H40A 109.0
C41 C40 H40B 109.0
C39 C40 H40B 109.0
H40A C40 H40B 107.8
C40 C41 C42 112.0(9)
C40 C41 H41A 109.2
C42 C41 H41A 109.2
C40 C41 H41B 109.2
C42 C41 H41B 109.2
H41A C41 H41B 107.9
C41 C42 H42A 109.5
C41 C42 H42B 109.5
H42A C42 H42B 109.5
C41 C42 H42C 109.5
H42A C42 H42C 109.5
H42B C42 H42C 109.5
C44 C43 S8 113.3(4)
C44 C43 H43A 108.9
S8 C43 H43A 108.9
C44 C43 H43B 108.9
S8 C43 H43B 108.9
H43A C43 H43B 107.7
C45 C44 C43 110.8(8)
C45 C44 H44A 109.5
C43 C44 H44A 109.5
C45 C44 H44B 109.5
C43 C44 H44B 109.5
H44A C44 H44B 108.1
C46 C45 C44 112.6(8)
C46 C45 H45A 109.1
C44 C45 H45A 109.1
C46 C45 H45B 109.1
C44 C45 H45B 109.1
H45A C45 H45B 107.8
C45 C46 C47 111.4(8)
C45 C46 H46A 109.3
C47 C46 H46A 109.3
C45 C46 H46B 109.3
C47 C46 H46B 109.3
H46A C46 H46B 108.0
C48 C47 C46 111.8(10)
C48 C47 H47A 109.3
C46 C47 H47A 109.3
C48 C47 H47B 109.3
C46 C47 H47B 109.3
H47A C47 H47B 107.9
C47 C48 H48A 109.5
C47 C48 H48B 109.5
H48A C48 H48B 109.5
C47 C48 H48C 109.5
H48A C48 H48C 109.5
H48B C48 H48C 109.5
C50 C49 S9 110.3(4)
C50 C49 H49A 109.6
S9 C49 H49A 109.6
C50 C49 H49B 109.6
S9 C49 H49B 109.6
H49A C49 H49B 108.1
C51 C50 C49 111.9(7)
C51 C50 H50A 109.2
C49 C50 H50A 109.2
C51 C50 H50B 109.2
C49 C50 H50B 109.2
H50A C50 H50B 107.9
C50 C51 C52 112.0(7)
C50 C51 H51A 109.2
C52 C51 H51A 109.2
C50 C51 H51B 109.2
C52 C51 H51B 109.2
H51A C51 H51B 107.9
C53 C52 C51 112.3(7)
C53 C52 H52A 109.1
C51 C52 H52A 109.1
C53 C52 H52B 109.1
C51 C52 H52B 109.1
H52A C52 H52B 107.9
C52 C53 C54 111.8(8)
C52 C53 H53A 109.3
C54 C53 H53A 109.3
C52 C53 H53B 109.3
C54 C53 H53B 109.3
H53A C53 H53B 107.9
C53 C54 H54A 109.5
C53 C54 H54B 109.5
H54A C54 H54B 109.5
C53 C54 H54C 109.5
H54A C54 H54C 109.5
H54B C54 H54C 109.5
C56 C55 S10 112.5(6)
C56 C55 H55A 109.1
S10 C55 H55A 109.1
C56 C55 H55B 109.1
S10 C55 H55B 109.1
H55A C55 H55B 107.8
C55 C56 C57 112.5(8)
C55 C56 H56A 109.1
C57 C56 H56A 109.1
C55 C56 H56B 109.1
C57 C56 H56B 109.1
H56A C56 H56B 107.8
C56 C57 C58 111.4(7)
C56 C57 H57A 109.4
C58 C57 H57A 109.4
C56 C57 H57B 109.4
C58 C57 H57B 109.4
H57A C57 H57B 108.0
C59 C58 C57 112.3(8)
C59 C58 H58A 109.1
C57 C58 H58A 109.1
C59 C58 H58B 109.1
C57 C58 H58B 109.1
H58A C58 H58B 107.9
C58 C59 C60 112.0(8)
C58 C59 H59A 109.2
C60 C59 H59A 109.2
C58 C59 H59B 109.2
C60 C59 H59B 109.2
H59A C59 H59B 107.9
C59 C60 H60A 109.5
C59 C60 H60B 109.5
H60A C60 H60B 109.5
C59 C60 H60C 109.5
H60A C60 H60C 109.5
H60B C60 H60C 109.5
C62 C61 S11 113.1(5)
C62 C61 H61A 109.0
S11 C61 H61A 109.0
C62 C61 H61B 109.0
S11 C61 H61B 109.0
H61A C61 H61B 107.8
C63 C62 C61 113.1(8)
C63 C62 H62A 109.0
C61 C62 H62A 109.0
C63 C62 H62B 109.0
C61 C62 H62B 109.0
H62A C62 H62B 107.8
C62 C63 C64 112.8(7)
C62 C63 H63A 109.0
C64 C63 H63A 109.0
C62 C63 H63B 109.0
C64 C63 H63B 109.0
H63A C63 H63B 107.8
C63 C64 C65 111.7(8)
C63 C64 H64A 109.2
C65 C64 H64A 109.2
C63 C64 H64B 109.2
C65 C64 H64B 109.2
H64A C64 H64B 107.9
C66 C65 C64 112.3(9)
C66 C65 H65A 109.1
C64 C65 H65A 109.1
C66 C65 H65B 109.1
C64 C65 H65B 109.1
H65A C65 H65B 107.9
C65 C66 H66A 109.5
C65 C66 H66B 109.5
H66A C66 H66B 109.5
C65 C66 H66C 109.5
H66A C66 H66C 109.5
H66B C66 H66C 109.5
C68 C67 S12 113.3(4)
C68 C67 H67A 108.9
S12 C67 H67A 108.9
C68 C67 H67B 108.9
S12 C67 H67B 108.9
H67A C67 H67B 107.7
C69 C68 C67 111.5(7)
C69 C68 H68A 109.3
C67 C68 H68A 109.3
C69 C68 H68B 109.3
C67 C68 H68B 109.3
H68A C68 H68B 108.0
C70 C69 C68 112.6(8)
C70 C69 H69A 109.1
C68 C69 H69A 109.1
C70 C69 H69B 109.1
C68 C69 H69B 109.1
H69A C69 H69B 107.8
C69 C70 C71 111.8(9)
C69 C70 H70A 109.3
C71 C70 H70A 109.3
C69 C70 H70B 109.3
C71 C70 H70B 109.3
H70A C70 H70B 107.9
C72 C71 C70 111.9(9)
C72 C71 H71A 109.2
C70 C71 H71A 109.2
C72 C71 H71B 109.2
C70 C71 H71B 109.2
H71A C71 H71B 107.9
C71 C72 H72A 109.5
C71 C72 H72B 109.5
H72A C72 H72B 109.5
C71 C72 H72C 109.5
H72A C72 H72C 109.5
H72B C72 H72C 109.5
S13 Pd7 S14 81.45(12)
S13 Pd7 S24 179.70(14)
S14 Pd7 S24 98.59(12)
S13 Pd7 S23 97.85(12)
S14 Pd7 S23 172.70(12)
S24 Pd7 S23 82.15(11)
S14 Pd8 S16 97.97(13)
S14 Pd8 S13 81.55(12)
S16 Pd8 S13 179.47(14)
S14 Pd8 S15 171.42(13)
S16 Pd8 S15 81.87(13)
S13 Pd8 S15 98.57(12)
S16 Pd9 S17 177.83(14)
S16 Pd9 S18 97.27(15)
S17 Pd9 S18 83.00(16)
S16 Pd9 S15 81.87(12)
S17 Pd9 S15 97.55(13)
S18 Pd9 S15 171.70(13)
S17 Pd10 S20 178.88(15)
S17 Pd10 S19 97.72(15)
S20 Pd10 S19 81.41(16)
S17 Pd10 S18 82.46(14)
S20 Pd10 S18 98.31(15)
S19 Pd10 S18 172.23(14)
S19 Pd11 S22 172.62(14)
S19 Pd11 S20 81.81(16)
S22 Pd11 S20 97.66(15)
S19 Pd11 S21 98.31(15)
S22 Pd11 S21 82.02(13)
S20 Pd11 S21 178.46(14)
S24 Pd12 S21 177.71(13)
S24 Pd12 S23 82.38(11)
S21 Pd12 S23 97.89(13)
S24 Pd12 S22 97.31(13)
S21 Pd12 S22 82.10(14)
S23 Pd12 S22 171.64(13)
C73 S13 Pd7 109.7(4)
C73 S13 Pd8 111.7(3)
Pd7 S13 Pd8 87.35(11)
C79 S14 Pd8 108.9(3)
C79 S14 Pd7 105.1(4)
Pd8 S14 Pd7 87.40(12)
C85 S15 Pd8 106.7(3)
C85 S15 Pd9 108.0(4)
Pd8 S15 Pd9 82.20(12)
C91 S16 Pd9 109.0(3)
C91 S16 Pd8 108.5(4)
Pd9 S16 Pd8 83.64(13)
C97 S17 Pd10 107.9(3)
C97 S17 Pd9 107.3(4)
Pd10 S17 Pd9 83.41(15)
C103 S18 Pd9 106.2(4)
C103 S18 Pd10 110.3(3)
Pd9 S18 Pd10 82.24(14)
C109 S19 Pd11 106.8(3)
C109 S19 Pd10 104.4(4)
Pd11 S19 Pd10 87.78(17)
C115 S20 Pd10 108.2(5)
C115 S20 Pd11 110.3(3)
Pd10 S20 Pd11 87.44(15)
C121 S21 Pd12 111.1(3)
C121 S21 Pd11 107.9(4)
Pd12 S21 Pd11 82.40(12)
C127 S22 Pd11 106.7(3)
C127 S22 Pd12 108.9(4)
Pd11 S22 Pd12 82.93(14)
C133 S23 Pd12 105.4(4)
C133 S23 Pd7 108.1(3)
Pd12 S23 Pd7 82.81(11)
C139 S24 Pd12 107.6(4)
C139 S24 Pd7 107.1(3)
Pd12 S24 Pd7 83.43(12)
C74 C73 S13 114.9(5)
C74 C73 H73A 108.5
S13 C73 H73A 108.5
C74 C73 H73B 108.5
S13 C73 H73B 108.5
H73A C73 H73B 107.5
C75 C74 C73 111.8(7)
C75 C74 H74A 109.3
C73 C74 H74A 109.3
C75 C74 H74B 109.3
C73 C74 H74B 109.3
H74A C74 H74B 107.9
C76 C75 C74 112.4(7)
C76 C75 H75A 109.1
C74 C75 H75A 109.1
C76 C75 H75B 109.1
C74 C75 H75B 109.1
H75A C75 H75B 107.9
C75 C76 C77 112.4(9)
C75 C76 H76A 109.1
C77 C76 H76A 109.1
C75 C76 H76B 109.1
C77 C76 H76B 109.1
H76A C76 H76B 107.9
C76 C77 C78 112.0(10)
C76 C77 H77A 109.2
C78 C77 H77A 109.2
C76 C77 H77B 109.2
C78 C77 H77B 109.2
H77A C77 H77B 107.9
C77 C78 H78A 109.5
C77 C78 H78B 109.5
H78A C78 H78B 109.5
C77 C78 H78C 109.5
H78A C78 H78C 109.5
H78B C78 H78C 109.5
C80 C79 S14 112.9(6)
C80 C79 H79A 109.0
S14 C79 H79A 109.0
C80 C79 H79B 109.0
S14 C79 H79B 109.0
H79A C79 H79B 107.8
C79 C80 C81 112.5(8)
C79 C80 H80A 109.1
C81 C80 H80A 109.1
C79 C80 H80B 109.1
C81 C80 H80B 109.1
H80A C80 H80B 107.8
C82 C81 C80 111.6(7)
C82 C81 H81A 109.3
C80 C81 H81A 109.3
C82 C81 H81B 109.3
C80 C81 H81B 109.3
H81A C81 H81B 108.0
C83 C82 C81 112.4(8)
C83 C82 H82A 109.1
C81 C82 H82A 109.1
C83 C82 H82B 109.1
C81 C82 H82B 109.1
H82A C82 H82B 107.8
C82 C83 C84 112.0(9)
C82 C83 H83A 109.2
C84 C83 H83A 109.2
C82 C83 H83B 109.2
C84 C83 H83B 109.2
H83A C83 H83B 107.9
C83 C84 H84A 109.5
C83 C84 H84B 109.5
H84A C84 H84B 109.5
C83 C84 H84C 109.5
H84A C84 H84C 109.5
H84B C84 H84C 109.5
C86 C85 S15 109.0(5)
C86 C85 H85A 109.9
S15 C85 H85A 109.9
C86 C85 H85B 109.9
S15 C85 H85B 109.9
H85A C85 H85B 108.3
C85 C86 C87 112.5(7)
C85 C86 H86A 109.1
C87 C86 H86A 109.1
C85 C86 H86B 109.1
C87 C86 H86B 109.1
H86A C86 H86B 107.9
C88 C87 C86 111.9(7)
C88 C87 H87A 109.3
C86 C87 H87A 109.3
C88 C87 H87B 109.3
C86 C87 H87B 109.3
H87A C87 H87B 107.9
C89 C88 C87 112.7(8)
C89 C88 H88A 109.1
C87 C88 H88A 109.1
C89 C88 H88B 109.1
C87 C88 H88B 109.1
H88A C88 H88B 107.8
C88 C89 C90 111.9(10)
C88 C89 H89A 109.3
C90 C89 H89A 109.3
C88 C89 H89B 109.3
C90 C89 H89B 109.3
H89A C89 H89B 107.9
C89 C90 H90A 109.5
C89 C90 H90B 109.5
H90A C90 H90B 109.5
C89 C90 H90C 109.5
H90A C90 H90C 109.5
H90B C90 H90C 109.5
C92 C91 S16 111.6(5)
C92 C91 H91A 109.3
S16 C91 H91A 109.3
C92 C91 H91B 109.3
S16 C91 H91B 109.3
H91A C91 H91B 108.0
C93 C92 C91 111.0(8)
C93 C92 H92A 109.4
C91 C92 H92A 109.4
C93 C92 H92B 109.4
C91 C92 H92B 109.4
H92A C92 H92B 108.0
C94 C93 C92 112.4(8)
C94 C93 H93A 109.1
C92 C93 H93A 109.1
C94 C93 H93B 109.1
C92 C93 H93B 109.1
H93A C93 H93B 107.9
C93 C94 C95 111.5(9)
C93 C94 H94A 109.3
C95 C94 H94A 109.3
C93 C94 H94B 109.3
C95 C94 H94B 109.3
H94A C94 H94B 108.0
C96 C95 C94 111.7(10)
C96 C95 H95A 109.3
C94 C95 H95A 109.3
C96 C95 H95B 109.3
C94 C95 H95B 109.3
H95A C95 H95B 107.9
C95 C96 H96A 109.5
C95 C96 H96B 109.5
H96A C96 H96B 109.5
C95 C96 H96C 109.5
H96A C96 H96C 109.5
H96B C96 H96C 109.5
C98 C97 S17 112.9(5)
C98 C97 H97A 109.0
S17 C97 H97A 109.0
C98 C97 H97B 109.0
S17 C97 H97B 109.0
H97A C97 H97B 107.8
C99 C98 C97 111.7(8)
C99 C98 H98A 109.3
C97 C98 H98A 109.3
C99 C98 H98B 109.3
C97 C98 H98B 109.3
H98A C98 H98B 107.9
C100 C99 C98 112.4(8)
C100 C99 H99A 109.1
C98 C99 H99A 109.1
C100 C99 H99B 109.1
C98 C99 H99B 109.1
H99A C99 H99B 107.9
C99 C100 C101 112.0(9)
C99 C100 H10C 109.2
C101 C100 H10C 109.2
C99 C100 H10D 109.2
C101 C100 H10D 109.2
H10C C100 H10D 107.9
C102 C101 C100 111.9(10)
C102 C101 H10E 109.2
C100 C101 H10E 109.2
C102 C101 H10F 109.2
C100 C101 H10F 109.2
H10E C101 H10F 107.9
C101 C102 H10G 109.5
C101 C102 H10H 109.5
H10G C102 H10H 109.5
C101 C102 H10I 109.5
H10G C102 H10I 109.5
H10H C102 H10I 109.5
C104 C103 S18 116.9(6)
C104 C103 H10J 108.1
S18 C103 H10J 108.1
C104 C103 H10X 108.1
S18 C103 H10X 108.1
H10J C103 H10X 107.3
C105 C104 C103 113.2(8)
C105 C104 H10K 108.9
C103 C104 H10K 108.9
C105 C104 H10L 108.9
C103 C104 H10L 108.9
H10K C104 H10L 107.8
C104 C105 C106 112.9(7)
C104 C105 H10M 109.0
C106 C105 H10M 109.0
C104 C105 H10N 109.0
C106 C105 H10N 109.0
H10M C105 H10N 107.8
C107 C106 C105 111.7(8)
C107 C106 H10O 109.3
C105 C106 H10O 109.3
C107 C106 H10P 109.3
C105 C106 H10P 109.3
H10O C106 H10P 107.9
C108 C107 C106 112.5(9)
C108 C107 H10Q 109.1
C106 C107 H10Q 109.1
C108 C107 H10R 109.1
C106 C107 H10R 109.1
H10Q C107 H10R 107.9
C107 C108 H10S 109.5
C107 C108 H10T 109.5
H10S C108 H10T 109.5
C107 C108 H10U 109.5
H10S C108 H10U 109.5
H10T C108 H10U 109.5
C110 C109 S19 113.0(6)
C110 C109 H10V 109.0
S19 C109 H10V 109.0
C110 C109 H10W 109.0
S19 C109 H10W 109.0
H10V C109 H10W 107.8
C109 C110 C111 112.2(8)
C109 C110 H11C 109.2
C111 C110 H11C 109.2
C109 C110 H11D 109.2
C111 C110 H11D 109.2
H11C C110 H11D 107.9
C112 C111 C110 111.8(7)
C112 C111 H11E 109.3
C110 C111 H11E 109.3
C112 C111 H11F 109.3
C110 C111 H11F 109.3
H11E C111 H11F 108.0
C113 C112 C111 112.5(8)
C113 C112 H11G 109.1
C111 C112 H11G 109.1
C113 C112 H11H 109.1
C111 C112 H11H 109.1
H11G C112 H11H 107.9
C112 C113 C114 112.2(8)
C112 C113 H11I 109.2
C114 C113 H11I 109.2
C112 C113 H11J 109.2
C114 C113 H11J 109.2
H11I C113 H11J 107.9
C113 C114 H11K 109.5
C113 C114 H11L 109.5
H11K C114 H11L 109.5
C113 C114 H11M 109.5
H11K C114 H11M 109.5
H11L C114 H11M 109.5
C116 C115 S20 106.1(4)
C116 C115 H11N 110.5
S20 C115 H11N 110.5
C116 C115 H11O 110.5
S20 C115 H11O 110.5
H11N C115 H11O 108.7
C115 C116 C117 111.8(7)
C115 C116 H11P 109.3
C117 C116 H11P 109.3
C115 C116 H11Q 109.3
C117 C116 H11Q 109.3
H11P C116 H11Q 107.9
C116 C117 C118 111.4(7)
C116 C117 H11R 109.3
C118 C117 H11R 109.3
C116 C117 H11S 109.3
C118 C117 H11S 109.3
H11R C117 H11S 108.0
C119 C118 C117 112.3(7)
C119 C118 H11T 109.1
C117 C118 H11T 109.1
C119 C118 H11U 109.1
C117 C118 H11U 109.1
H11T C118 H11U 107.9
C118 C119 C120 111.9(8)
C118 C119 H11V 109.3
C120 C119 H11V 109.3
C118 C119 H11W 109.3
C120 C119 H11W 109.3
H11V C119 H11W 107.9
C119 C120 H12D 109.5
C119 C120 H12E 109.5
H12D C120 H12E 109.5
C119 C120 H12F 109.5
H12D C120 H12F 109.5
H12E C120 H12F 109.5
C122 C121 S21 110.7(5)
C122 C121 H12G 109.5
S21 C121 H12G 109.5
C122 C121 H12H 109.5
S21 C121 H12H 109.5
H12G C121 H12H 108.1
C121 C122 C123 111.9(8)
C121 C122 H12I 109.2
C123 C122 H12I 109.2
C121 C122 H12J 109.2
C123 C122 H12J 109.2
H12I C122 H12J 107.9
C124 C123 C122 111.9(8)
C124 C123 H12K 109.2
C122 C123 H12K 109.2
C124 C123 H12L 109.2
C122 C123 H12L 109.2
H12K C123 H12L 107.9
C125 C124 C123 112.1(8)
C125 C124 H12M 109.2
C123 C124 H12M 109.2
C125 C124 H12N 109.2
C123 C124 H12N 109.2
H12M C124 H12N 107.9
C124 C125 C126 112.3(9)
C124 C125 H12O 109.1
C126 C125 H12O 109.1
C124 C125 H12P 109.1
C126 C125 H12P 109.1
H12O C125 H12P 107.9
C125 C126 H12Q 109.5
C125 C126 H12R 109.5
H12Q C126 H12R 109.5
C125 C126 H12S 109.5
H12Q C126 H12S 109.5
H12R C126 H12S 109.5
C128 C127 S22 110.5(5)
C128 C127 H12T 109.5
S22 C127 H12T 109.5
C128 C127 H12U 109.5
S22 C127 H12U 109.5
H12T C127 H12U 108.1
C127 C128 C129 112.4(7)
C127 C128 H12V 109.1
C129 C128 H12V 109.1
C127 C128 H12W 109.1
C129 C128 H12W 109.1
H12V C128 H12W 107.8
C130 C129 C128 111.8(7)
C130 C129 H12X 109.2
C128 C129 H12X 109.2
C130 C129 H12Y 109.2
C128 C129 H12Y 109.2
H12X C129 H12Y 107.9
C131 C130 C129 112.4(8)
C131 C130 H13C 109.1
C129 C130 H13C 109.1
C131 C130 H13D 109.1
C129 C130 H13D 109.1
H13C C130 H13D 107.8
C130 C131 C132 111.7(9)
C130 C131 H13E 109.3
C132 C131 H13E 109.3
C130 C131 H13F 109.3
C132 C131 H13F 109.3
H13E C131 H13F 107.9
C131 C132 H13G 109.5
C131 C132 H13H 109.5
H13G C132 H13H 109.5
C131 C132 H13I 109.5
H13G C132 H13I 109.5
H13H C132 H13I 109.5
C134 C133 S23 114.7(6)
C134 C133 H13J 108.6
S23 C133 H13J 108.6
C134 C133 H13K 108.6
S23 C133 H13K 108.6
H13J C133 H13K 107.6
C135 C134 C133 113.1(8)
C135 C134 H13L 109.0
C133 C134 H13L 109.0
C135 C134 H13M 109.0
C133 C134 H13M 109.0
H13L C134 H13M 107.8
C134 C135 C136 112.6(7)
C134 C135 H13N 109.1
C136 C135 H13N 109.1
C134 C135 H13O 109.1
C136 C135 H13O 109.1
H13N C135 H13O 107.8
C135 C136 C137 112.0(8)
C135 C136 H13P 109.2
C137 C136 H13P 109.2
C135 C136 H13Q 109.2
C137 C136 H13Q 109.2
H13P C136 H13Q 107.9
C138 C137 C136 112.1(10)
C138 C137 H13R 109.2
C136 C137 H13R 109.2
C138 C137 H13S 109.2
C136 C137 H13S 109.2
H13R C137 H13S 107.9
C137 C138 H13T 109.5
C137 C138 H13U 109.5
H13T C138 H13U 109.5
C137 C138 H13V 109.5
H13T C138 H13V 109.5
H13U C138 H13V 109.5
C140 C139 S24 112.2(4)
C140 C139 H13W 109.2
S24 C139 H13W 109.2
C140 C139 H13X 109.2
S24 C139 H13X 109.2
H13W C139 H13X 107.9
C141 C140 C139 111.4(8)
C141 C140 H14C 109.4
C139 C140 H14C 109.4
C141 C140 H14D 109.4
C139 C140 H14D 109.4
H14C C140 H14D 108.0
C142 C141 C140 112.7(8)
C142 C141 H14E 109.1
C140 C141 H14E 109.1
C142 C141 H14F 109.1
C140 C141 H14F 109.1
H14E C141 H14F 107.8
C141 C142 C143 112.1(8)
C141 C142 H14G 109.2
C143 C142 H14G 109.2
C141 C142 H14H 109.2
C143 C142 H14H 109.2
H14G C142 H14H 107.9
C144 C143 C142 112.2(9)
C144 C143 H14I 109.2
C142 C143 H14I 109.2
C144 C143 H14J 109.2
C142 C143 H14J 109.2
H14I C143 H14J 107.9
C143 C144 H14K 109.5
C143 C144 H14L 109.5
H14K C144 H14L 109.5
C143 C144 H14M 109.5
H14K C144 H14M 109.5
H14L C144 H14M 109.5

loop_
_geom_bond_atom_site_label_1
_geom_bond_atom_site_label_2
_geom_bond_distance
Pd1 S11 2.309(3)
Pd1 S1 2.311(3)
Pd1 S2 2.322(4)
Pd1 S12 2.327(3)
Pd1 Pd2 3.0643(16)
Pd1 Pd6 3.0741(15)
Pd2 S4 2.273(4)
Pd2 S1 2.298(4)
Pd2 S3 2.315(4)
Pd2 S2 2.318(4)
Pd2 Pd3 3.1824(18)
Pd3 S3 2.300(4)
Pd3 S6 2.308(4)
Pd3 S4 2.310(4)
Pd3 S5 2.312(4)
Pd3 Pd4 3.0894(17)
Pd4 S8 2.309(4)
Pd4 S7 2.316(3)
Pd4 S6 2.322(4)
Pd4 S5 2.324(4)
Pd4 Pd5 3.0596(16)
Pd5 S9 2.304(3)
Pd5 S7 2.307(3)
Pd5 S10 2.308(3)
Pd5 S8 2.339(3)
Pd5 Pd6 3.2004(16)
Pd6 S9 2.294(3)
Pd6 S11 2.320(3)
Pd6 S12 2.323(3)
Pd6 S10 2.331(3)
S1 C1 1.817(10)
S2 C7 1.822(7)
S3 C13 1.820(8)
S4 C19 1.816(7)
S5 C25 1.816(8)
S6 C31 1.818(7)
S7 C37 1.825(8)
S8 C43 1.815(7)
S9 C49 1.815(8)
S10 C55 1.821(7)
S11 C61 1.815(8)
S12 C67 1.819(7)
C1 C2 1.523(12)
C1 H1A 0.9900
C1 H1B 0.9900
C2 C3 1.520(14)
C2 H2A 0.9900
C2 H2B 0.9900
C3 C4 1.518(13)
C3 H3A 0.9900
C3 H3B 0.9900
C4 C5 1.524(17)
C4 H4A 0.9900
C4 H4B 0.9900
C5 C6 1.517(17)
C5 H5A 0.9900
C5 H5B 0.9900
C6 H6A 0.9800
C6 H6B 0.9800
C6 H6C 0.9800
C7 C8 1.516(12)
C7 H7A 0.9900
C7 H7B 0.9900
C8 C9 1.522(13)
C8 H8A 0.9900
C8 H8B 0.9900
C9 C10 1.518(14)
C9 H9A 0.9900
C9 H9B 0.9900
C10 C11 1.517(16)
C10 H10A 0.9900
C10 H10B 0.9900
C11 C12 1.522(19)
C11 H11A 0.9900
C11 H11B 0.9900
C12 H12A 0.9800
C12 H12B 0.9800
C12 H12C 0.9800
C13 C14 1.515(12)
C13 H13A 0.9900
C13 H13B 0.9900
C14 C15 1.519(10)
C14 H14A 0.9900
C14 H14B 0.9900
C15 C16 1.520(13)
C15 H15A 0.9900
C15 H15B 0.9900
C16 C17 1.516(12)
C16 H16A 0.9900
C16 H16B 0.9900
C17 C18 1.521(16)
C17 H17A 0.9900
C17 H17B 0.9900
C18 H18A 0.9800
C18 H18B 0.9800
C18 H18C 0.9800
C19 C20 1.518(9)
C19 H19A 0.9900
C19 H19B 0.9900
C20 C21 1.521(9)
C20 H20A 0.9900
C20 H20B 0.9900
C21 C22 1.519(10)
C21 H21A 0.9900
C21 H21B 0.9900
C22 C23 1.515(10)
C22 H22A 0.9900
C22 H22B 0.9900
C23 C24 1.523(11)
C23 H23A 0.9900
C23 H23B 0.9900
C24 H24A 0.9800
C24 H24B 0.9800
C24 H24C 0.9800
C25 C26 1.524(11)
C25 H25A 0.9900
C25 H25B 0.9900
C26 C27 1.518(9)
C26 H26A 0.9900
C26 H26B 0.9900
C27 C28 1.517(12)
C27 H27A 0.9900
C27 H27B 0.9900
C28 C29 1.522(10)
C28 H28A 0.9900
C28 H28B 0.9900
C29 C30 1.519(14)
C29 H29A 0.9900
C29 H29B 0.9900
C30 H30A 0.9800
C30 H30B 0.9800
C30 H30C 0.9800
C31 C32 1.515(12)
C31 H31A 0.9900
C31 H31B 0.9900
C32 C33 1.512(12)
C32 H32A 0.9900
C32 H32B 0.9900
C33 C34 1.519(13)
C33 H33A 0.9900
C33 H33B 0.9900
C34 C35 1.521(12)
C34 H34A 0.9900
C34 H34B 0.9900
C35 C36 1.518(16)
C35 H35A 0.9900
C35 H35B 0.9900
C36 H36A 0.9800
C36 H36B 0.9800
C36 H36C 0.9800
C37 C38 1.516(12)
C37 H37A 0.9900
C37 H37B 0.9900
C38 C39 1.522(13)
C38 H38A 0.9900
C38 H38B 0.9900
C39 C40 1.518(13)
C39 H39A 0.9900
C39 H39B 0.9900
C40 C41 1.516(16)
C40 H40A 0.9900
C40 H40B 0.9900
C41 C42 1.521(19)
C41 H41A 0.9900
C41 H41B 0.9900
C42 H42A 0.9800
C42 H42B 0.9800
C42 H42C 0.9800
C43 C44 1.525(12)
C43 H43A 0.9900
C43 H43B 0.9900
C44 C45 1.522(14)
C44 H44A 0.9900
C44 H44B 0.9900
C45 C46 1.518(12)
C45 H45A 0.9900
C45 H45B 0.9900
C46 C47 1.527(17)
C46 H46A 0.9900
C46 H46B 0.9900
C47 C48 1.517(16)
C47 H47A 0.9900
C47 H47B 0.9900
C48 H48A 0.9800
C48 H48B 0.9800
C48 H48C 0.9800
C49 C50 1.522(9)
C49 H49A 0.9900
C49 H49B 0.9900
C50 C51 1.519(9)
C50 H50A 0.9900
C50 H50B 0.9900
C51 C52 1.520(9)
C51 H51A 0.9900
C51 H51B 0.9900
C52 C53 1.519(10)
C52 H52A 0.9900
C52 H52B 0.9900
C53 C54 1.524(10)
C53 H53A 0.9900
C53 H53B 0.9900
C54 H54A 0.9800
C54 H54B 0.9800
C54 H54C 0.9800
C55 C56 1.516(12)
C55 H55A 0.9900
C55 H55B 0.9900
C56 C57 1.522(10)
C56 H56A 0.9900
C56 H56B 0.9900
C57 C58 1.522(13)
C57 H57A 0.9900
C57 H57B 0.9900
C58 C59 1.516(12)
C58 H58A 0.9900
C58 H58B 0.9900
C59 C60 1.522(15)
C59 H59A 0.9900
C59 H59B 0.9900
C60 H60A 0.9800
C60 H60B 0.9800
C60 H60C 0.9800
C61 C62 1.518(12)
C61 H61A 0.9900
C61 H61B 0.9900
C62 C63 1.514(12)
C62 H62A 0.9900
C62 H62B 0.9900
C63 C64 1.519(13)
C63 H63A 0.9900
C63 H63B 0.9900
C64 C65 1.520(12)
C64 H64A 0.9900
C64 H64B 0.9900
C65 C66 1.518(16)
C65 H65A 0.9900
C65 H65B 0.9900
C66 H66A 0.9800
C66 H66B 0.9800
C66 H66C 0.9800
C67 C68 1.525(11)
C67 H67A 0.9900
C67 H67B 0.9900
C68 C69 1.519(10)
C68 H68A 0.9900
C68 H68B 0.9900
C69 C70 1.517(12)
C69 H69A 0.9900
C69 H69B 0.9900
C70 C71 1.523(12)
C70 H70A 0.9900
C70 H70B 0.9900
C71 C72 1.519(15)
C71 H71A 0.9900
C71 H71B 0.9900
C72 H72A 0.9800
C72 H72B 0.9800
C72 H72C 0.9800
Pd7 S13 2.308(3)
Pd7 S14 2.314(3)
Pd7 S24 2.318(3)
Pd7 S23 2.329(3)
Pd7 Pd12 3.0794(15)
Pd7 Pd8 3.1907(16)
Pd8 S14 2.304(4)
Pd8 S16 2.306(3)
Pd8 S13 2.313(3)
Pd8 S15 2.328(4)
Pd8 Pd9 3.0676(17)
Pd9 S16 2.295(4)
Pd9 S17 2.314(4)
Pd9 S18 2.327(4)
Pd9 S15 2.339(4)
Pd9 Pd10 3.0779(17)
Pd10 S17 2.312(4)
Pd10 S20 2.316(4)
Pd10 S19 2.328(5)
Pd10 S18 2.353(5)
Pd10 Pd11 3.2080(18)
Pd11 S19 2.299(4)
Pd11 S22 2.301(4)
Pd11 S20 2.326(4)
Pd11 S21 2.344(4)
Pd11 Pd12 3.0668(17)
Pd12 S24 2.310(3)
Pd12 S21 2.312(3)
Pd12 S23 2.327(3)
Pd12 S22 2.330(4)
S13 C73 1.818(8)
S14 C79 1.818(7)
S15 C85 1.823(7)
S16 C91 1.813(10)
S17 C97 1.817(7)
S18 C103 1.819(9)
S19 C109 1.822(7)
S20 C115 1.814(7)
S21 C121 1.820(11)
S22 C127 1.823(7)
S23 C133 1.818(9)
S24 C139 1.814(7)
C73 C74 1.521(11)
C73 H73A 0.9900
C73 H73B 0.9900
C74 C75 1.520(10)
C74 H74A 0.9900
C74 H74B 0.9900
C75 C76 1.516(10)
C75 H75A 0.9900
C75 H75B 0.9900
C76 C77 1.516(16)
C76 H76A 0.9900
C76 H76B 0.9900
C77 C78 1.522(14)
C77 H77A 0.9900
C77 H77B 0.9900
C78 H78A 0.9800
C78 H78B 0.9800
C78 H78C 0.9800
C79 C80 1.515(12)
C79 H79A 0.9900
C79 H79B 0.9900
C80 C81 1.522(12)
C80 H80A 0.9900
C80 H80B 0.9900
C81 C82 1.520(15)
C81 H81A 0.9900
C81 H81B 0.9900
C82 C83 1.516(12)
C82 H82A 0.9900
C82 H82B 0.9900
C83 C84 1.523(17)
C83 H83A 0.9900
C83 H83B 0.9900
C84 H84A 0.9800
C84 H84B 0.9800
C84 H84C 0.9800
C85 C86 1.517(14)
C85 H85A 0.9900
C85 H85B 0.9900
C86 C87 1.520(13)
C86 H86A 0.9900
C86 H86B 0.9900
C87 C88 1.518(15)
C87 H87A 0.9900
C87 H87B 0.9900
C88 C89 1.517(16)
C88 H88A 0.9900
C88 H88B 0.9900
C89 C90 1.520(19)
C89 H89A 0.9900
C89 H89B 0.9900
C90 H90A 0.9800
C90 H90B 0.9800
C90 H90C 0.9800
C91 C92 1.523(12)
C91 H91A 0.9900
C91 H91B 0.9900
C92 C93 1.521(15)
C92 H92A 0.9900
C92 H92B 0.9900
C93 C94 1.516(13)
C93 H93A 0.9900
C93 H93B 0.9900
C94 C95 1.526(18)
C94 H94A 0.9900
C94 H94B 0.9900
C95 C96 1.513(17)
C95 H95A 0.9900
C95 H95B 0.9900
C96 H96A 0.9800
C96 H96B 0.9800
C96 H96C 0.9800
C97 C98 1.521(11)
C97 H97A 0.9900
C97 H97B 0.9900
C98 C99 1.520(10)
C98 H98A 0.9900
C98 H98B 0.9900
C99 C100 1.518(12)
C99 H99A 0.9900
C99 H99B 0.9900
C100 C101 1.522(11)
C100 H10C 0.9900
C100 H10D 0.9900
C101 C102 1.519(15)
C101 H10E 0.9900
C101 H10F 0.9900
C102 H10G 0.9800
C102 H10H 0.9800
C102 H10I 0.9800
C103 C104 1.515(12)
C103 H10J 0.9900
C103 H10X 0.9900
C104 C105 1.510(12)
C104 H10K 0.9900
C104 H10L 0.9900
C105 C106 1.521(13)
C105 H10M 0.9900
C105 H10N 0.9900
C106 C107 1.520(13)
C106 H10O 0.9900
C106 H10P 0.9900
C107 C108 1.518(16)
C107 H10Q 0.9900
C107 H10R 0.9900
C108 H10S 0.9800
C108 H10T 0.9800
C108 H10U 0.9800
C109 C110 1.517(12)
C109 H10V 0.9900
C109 H10W 0.9900
C110 C111 1.521(12)
C110 H11C 0.9900
C110 H11D 0.9900
C111 C112 1.519(14)
C111 H11E 0.9900
C111 H11F 0.9900
C112 C113 1.517(12)
C112 H11G 0.9900
C112 H11H 0.9900
C113 C114 1.520(16)
C113 H11I 0.9900
C113 H11J 0.9900
C114 H11K 0.9800
C114 H11L 0.9800
C114 H11M 0.9800
C115 C116 1.519(10)
C115 H11N 0.9900
C115 H11O 0.9900
C116 C117 1.523(10)
C116 H11P 0.9900
C116 H11Q 0.9900
C117 C118 1.521(9)
C117 H11R 0.9900
C117 H11S 0.9900
C118 C119 1.514(11)
C118 H11T 0.9900
C118 H11U 0.9900
C119 C120 1.524(11)
C119 H11V 0.9900
C119 H11W 0.9900
C120 H12D 0.9800
C120 H12E 0.9800
C120 H12F 0.9800
C121 C122 1.521(13)
C121 H12G 0.9900
C121 H12H 0.9900
C122 C123 1.520(15)
C122 H12I 0.9900
C122 H12J 0.9900
C123 C124 1.521(12)
C123 H12K 0.9900
C123 H12L 0.9900
C124 C125 1.517(15)
C124 H12M 0.9900
C124 H12N 0.9900
C125 C126 1.519(17)
C125 H12O 0.9900
C125 H12P 0.9900
C126 H12Q 0.9800
C126 H12R 0.9800
C126 H12S 0.9800
C127 C128 1.516(12)
C127 H12T 0.9900
C127 H12U 0.9900
C128 C129 1.521(14)
C128 H12V 0.9900
C128 H12W 0.9900
C129 C130 1.520(14)
C129 H12X 0.9900
C129 H12Y 0.9900
C130 C131 1.518(17)
C130 H13C 0.9900
C130 H13D 0.9900
C131 C132 1.521(19)
C131 H13E 0.9900
C131 H13F 0.9900
C132 H13G 0.9800
C132 H13H 0.9800
C132 H13I 0.9800
C133 C134 1.514(12)
C133 H13J 0.9900
C133 H13K 0.9900
C134 C135 1.515(12)
C134 H13L 0.9900
C134 H13M 0.9900
C135 C136 1.520(13)
C135 H13N 0.9900
C135 H13O 0.9900
C136 C137 1.518(13)
C136 H13P 0.9900
C136 H13Q 0.9900
C137 C138 1.520(17)
C137 H13R 0.9900
C137 H13S 0.9900
C138 H13T 0.9800
C138 H13U 0.9800
C138 H13V 0.9800
C139 C140 1.524(12)
C139 H13W 0.9900
C139 H13X 0.9900
C140 C141 1.519(10)
C140 H14C 0.9900
C140 H14D 0.9900
C141 C142 1.514(12)
C141 H14E 0.9900
C141 H14F 0.9900
C142 C143 1.521(10)
C142 H14G 0.9900
C142 H14H 0.9900
C143 C144 1.518(16)
C143 H14I 0.9900
C143 H14J 0.9900
C144 H14K 0.9800
C144 H14L 0.9800
C144 H14M 0.9800

loop_
_geom_torsion_atom_site_label_1
_geom_torsion_atom_site_label_2
_geom_torsion_atom_site_label_3
_geom_torsion_atom_site_label_4
_geom_torsion
S3 Pd2 S1 C1 -24.0(3)
S2 Pd2 S1 C1 147.4(3)
S3 Pd2 S1 Pd1 -131.51(11)
S2 Pd2 S1 Pd1 39.88(12)
S11 Pd1 S1 C1 24.2(4)
S2 Pd1 S1 C1 -147.3(4)
S11 Pd1 S1 Pd2 131.65(11)
S2 Pd1 S1 Pd2 -39.84(12)
S4 Pd2 S2 C7 -111.9(4)
S1 Pd2 S2 C7 69.0(4)
S4 Pd2 S2 Pd1 139.40(12)
S1 Pd2 S2 Pd1 -39.73(11)
S1 Pd1 S2 C7 -65.8(3)
S12 Pd1 S2 C7 116.4(3)
S1 Pd1 S2 Pd2 39.50(11)
S12 Pd1 S2 Pd2 -138.22(11)
S4 Pd3 S3 C13 -75.8(3)
S5 Pd3 S3 C13 104.3(3)
S4 Pd3 S3 Pd2 34.31(13)
S5 Pd3 S3 Pd2 -145.56(12)
S4 Pd2 S3 C13 72.5(4)
S1 Pd2 S3 C13 -108.3(4)
S4 Pd2 S3 Pd3 -34.89(13)
S1 Pd2 S3 Pd3 144.36(12)
S3 Pd2 S4 C19 143.1(5)
S2 Pd2 S4 C19 -28.3(5)
S3 Pd2 S4 Pd3 34.70(12)
S2 Pd2 S4 Pd3 -136.67(13)
S3 Pd3 S4 C19 -144.7(3)
S6 Pd3 S4 C19 28.3(3)
S3 Pd3 S4 Pd2 -35.01(12)
S6 Pd3 S4 Pd2 138.01(13)
S3 Pd3 S5 C25 25.5(5)
S6 Pd3 S5 C25 -147.5(5)
S3 Pd3 S5 Pd4 134.00(11)
S6 Pd3 S5 Pd4 -39.02(12)
S7 Pd4 S5 C25 -26.6(3)
S6 Pd4 S5 C25 145.4(3)
S7 Pd4 S5 Pd3 -133.20(11)
S6 Pd4 S5 Pd3 38.81(12)
S4 Pd3 S6 C31 115.9(4)
S5 Pd3 S6 C31 -64.3(4)
S4 Pd3 S6 Pd4 -140.75(13)
S5 Pd3 S6 Pd4 39.04(12)
S8 Pd4 S6 C31 -113.9(3)
S5 Pd4 S6 C31 68.7(3)
S8 Pd4 S6 Pd3 138.50(12)
S5 Pd4 S6 Pd3 -38.88(12)
S9 Pd5 S7 C37 113.2(4)
S8 Pd5 S7 C37 -69.2(4)
S9 Pd5 S7 Pd4 -137.28(10)
S8 Pd5 S7 Pd4 40.29(11)
S8 Pd4 S7 C37 65.2(3)
S5 Pd4 S7 C37 -117.4(3)
S8 Pd4 S7 Pd5 -40.87(11)
S5 Pd4 S7 Pd5 136.50(11)
S7 Pd4 S8 C43 147.2(4)
S6 Pd4 S8 C43 -24.8(4)
S7 Pd4 S8 Pd5 40.25(11)
S6 Pd4 S8 Pd5 -131.76(12)
S7 Pd5 S8 C43 -146.8(3)
S10 Pd5 S8 C43 26.5(3)
S7 Pd5 S8 Pd4 -40.50(11)
S10 Pd5 S8 Pd4 132.79(11)
S11 Pd6 S9 C49 -28.1(3)
S10 Pd6 S9 C49 144.7(3)
S11 Pd6 S9 Pd5 -138.27(10)
S10 Pd6 S9 Pd5 34.54(10)
S7 Pd5 S9 C49 28.6(5)
S10 Pd5 S9 C49 -144.7(5)
S7 Pd5 S9 Pd6 138.36(11)
S10 Pd5 S9 Pd6 -34.90(11)
S9 Pd5 S10 C55 -70.7(4)
S8 Pd5 S10 C55 111.6(4)
S9 Pd5 S10 Pd6 34.30(11)
S8 Pd5 S10 Pd6 -143.35(12)
S9 Pd6 S10 C55 74.0(2)
S12 Pd6 S10 C55 -106.1(3)
S9 Pd6 S10 Pd5 -34.50(10)
S12 Pd6 S10 Pd5 145.32(12)
S1 Pd1 S11 C61 114.0(3)
S12 Pd1 S11 C61 -68.2(3)
S1 Pd1 S11 Pd6 -138.61(11)
S12 Pd1 S11 Pd6 39.12(10)
S9 Pd6 S11 C61 -115.4(4)
S12 Pd6 S11 C61 65.0(4)
S9 Pd6 S11 Pd1 140.45(10)
S12 Pd6 S11 Pd1 -39.21(11)
S11 Pd6 S12 C67 144.7(5)
S10 Pd6 S12 C67 -28.1(5)
S11 Pd6 S12 Pd1 38.90(10)
S10 Pd6 S12 Pd1 -133.93(11)
S11 Pd1 S12 C67 -147.0(3)
S2 Pd1 S12 C67 24.5(3)
S11 Pd1 S12 Pd6 -39.10(10)
S2 Pd1 S12 Pd6 132.36(11)
Pd2 S1 C1 C2 91.4(8)
Pd1 S1 C1 C2 -179.5(7)
S1 C1 C2 C3 -171.4(8)
C1 C2 C3 C4 176.3(11)
C2 C3 C4 C5 -177.9(11)
C3 C4 C5 C6 -175.7(13)
Pd2 S2 C7 C8 -178.6(7)
Pd1 S2 C7 C8 -90.4(8)
S2 C7 C8 C9 -155.9(9)
C7 C8 C9 C10 173.6(11)
C8 C9 C10 C11 -171.9(12)
C9 C10 C11 C12 174.3(13)
Pd3 S3 C13 C14 -66.1(5)
Pd2 S3 C13 C14 -159.4(4)
S3 C13 C14 C15 -68.8(11)
C13 C14 C15 C16 168.3(10)
C14 C15 C16 C17 -179.0(12)
C15 C16 C17 C18 174.0(13)
Pd2 S4 C19 C20 165.3(7)
Pd3 S4 C19 C20 -100.4(8)
S4 C19 C20 C21 -178.8(9)
C19 C20 C21 C22 173.8(11)
C20 C21 C22 C23 -176.2(11)
C21 C22 C23 C24 178.2(12)
Pd3 S5 C25 C26 -167.8(8)
Pd4 S5 C25 C26 102.8(9)
S5 C25 C26 C27 -177.3(9)
C25 C26 C27 C28 -173.4(11)
C26 C27 C28 C29 179.4(12)
C27 C28 C29 C30 179.1(13)
Pd3 S6 C31 C32 150.6(6)
Pd4 S6 C31 C32 62.5(7)
S6 C31 C32 C33 59.4(10)
C31 C32 C33 C34 58.3(12)
C32 C33 C34 C35 175.0(11)
C33 C34 C35 C36 -175.0(13)
Pd5 S7 C37 C38 175.4(6)
Pd4 S7 C37 C38 86.5(7)
S7 C37 C38 C39 153.7(9)
C37 C38 C39 C40 -173.9(10)
C38 C39 C40 C41 166.1(12)
C39 C40 C41 C42 -170.3(13)
Pd4 S8 C43 C44 180.0(7)
Pd5 S8 C43 C44 -92.3(8)
S8 C43 C44 C45 173.0(8)
C43 C44 C45 C46 -177.8(10)
C44 C45 C46 C47 -173.6(11)
C45 C46 C47 C48 -179.3(12)
Pd6 S9 C49 C50 97.9(9)
Pd5 S9 C49 C50 -167.0(8)
S9 C49 C50 C51 -177.0(9)
C49 C50 C51 C52 -172.1(11)
C50 C51 C52 C53 -179.4(11)
C51 C52 C53 C54 -173.1(12)
Pd5 S10 C55 C56 161.3(5)
Pd6 S10 C55 C56 69.1(6)
S10 C55 C56 C57 60.2(12)
C55 C56 C57 C58 -164.2(10)
C56 C57 C58 C59 -179.5(11)
C57 C58 C59 C60 -171.8(13)
Pd1 S11 C61 C62 -61.4(7)
Pd6 S11 C61 C62 -149.3(6)
S11 C61 C62 C63 -57.2(10)
C61 C62 C63 C64 -59.5(12)
C62 C63 C64 C65 -174.6(10)
C63 C64 C65 C66 177.0(13)
Pd6 S12 C67 C68 170.0(8)
Pd1 S12 C67 C68 -101.8(9)
S12 C67 C68 C69 175.1(9)
C67 C68 C69 C70 175.8(11)
C68 C69 C70 C71 172.9(12)
C69 C70 C71 C72 179.8(13)
S14 Pd7 S13 C73 -146.6(3)
S23 Pd7 S13 C73 26.0(3)
S14 Pd7 S13 Pd8 -34.52(11)
S23 Pd7 S13 Pd8 138.14(11)
S14 Pd8 S13 C73 144.9(5)
S15 Pd8 S13 C73 -26.4(5)
S14 Pd8 S13 Pd7 34.68(11)
S15 Pd8 S13 Pd7 -136.64(11)
S16 Pd8 S14 C79 -109.7(4)
S13 Pd8 S14 C79 70.5(4)
S16 Pd8 S14 Pd7 145.20(13)
S13 Pd8 S14 Pd7 -34.57(11)
S13 Pd7 S14 C79 -74.3(3)
S24 Pd7 S14 C79 105.4(3)
S13 Pd7 S14 Pd8 34.67(11)
S24 Pd7 S14 Pd8 -145.63(12)
S16 Pd8 S15 C85 66.9(4)
S13 Pd8 S15 C85 -113.4(4)
S16 Pd8 S15 Pd9 -39.61(12)
S13 Pd8 S15 Pd9 140.09(11)
S16 Pd9 S15 C85 -65.2(3)
S17 Pd9 S15 C85 116.9(3)
S16 Pd9 S15 Pd8 39.84(11)
S17 Pd9 S15 Pd8 -138.05(12)
S18 Pd9 S16 C91 24.1(4)
S15 Pd9 S16 C91 -147.6(4)
S18 Pd9 S16 Pd8 131.53(12)
S15 Pd9 S16 Pd8 -40.14(11)
S14 Pd8 S16 C91 -23.0(3)
S15 Pd8 S16 C91 148.4(3)
S14 Pd8 S16 Pd9 -130.96(12)
S15 Pd8 S16 Pd9 40.37(11)
S19 Pd10 S17 C97 -27.1(5)
S18 Pd10 S17 C97 145.1(5)
S19 Pd10 S17 Pd9 -133.14(12)
S18 Pd10 S17 Pd9 39.02(12)
S18 Pd9 S17 C97 -146.2(3)
S15 Pd9 S17 C97 25.4(3)
S18 Pd9 S17 Pd10 -39.49(12)
S15 Pd9 S17 Pd10 132.16(12)
S16 Pd9 S18 C103 112.1(3)
S17 Pd9 S18 C103 -70.1(3)
S16 Pd9 S18 Pd10 -139.03(12)
S17 Pd9 S18 Pd10 38.80(12)
S17 Pd10 S18 C103 65.6(5)
S20 Pd10 S18 C103 -115.2(5)
S17 Pd10 S18 Pd9 -38.89(12)
S20 Pd10 S18 Pd9 140.29(13)
S20 Pd11 S19 C109 -70.3(4)
S21 Pd11 S19 C109 111.2(4)
S20 Pd11 S19 Pd10 34.05(13)
S21 Pd11 S19 Pd10 -144.40(12)
S17 Pd10 S19 C109 -108.2(3)
S20 Pd10 S19 C109 72.5(3)
S17 Pd10 S19 Pd11 145.03(13)
S20 Pd10 S19 Pd11 -34.26(13)
S19 Pd10 S20 C115 144.3(3)
S18 Pd10 S20 C115 -27.8(3)
S19 Pd10 S20 Pd11 33.82(13)
S18 Pd10 S20 Pd11 -138.33(14)
S19 Pd11 S20 C115 -142.7(5)
S22 Pd11 S20 C115 29.8(5)
S19 Pd11 S20 Pd10 -34.27(13)
S22 Pd11 S20 Pd10 138.31(13)
S23 Pd12 S21 C121 -25.6(5)
S22 Pd12 S21 C121 145.9(5)
S23 Pd12 S21 Pd11 -131.90(11)
S22 Pd12 S21 Pd11 39.66(12)
S19 Pd11 S21 C121 22.5(3)
S22 Pd11 S21 C121 -150.0(3)
S19 Pd11 S21 Pd12 132.28(12)
S22 Pd11 S21 Pd12 -40.27(12)
S20 Pd11 S22 C127 113.6(4)
S21 Pd11 S22 C127 -67.9(4)
S20 Pd11 S22 Pd12 -138.65(13)
S21 Pd11 S22 Pd12 39.83(12)
S24 Pd12 S22 C127 -117.4(3)
S21 Pd12 S22 C127 64.8(3)
S24 Pd12 S22 Pd11 137.28(12)
S21 Pd12 S22 Pd11 -40.49(12)
S24 Pd12 S23 C133 67.6(3)
S21 Pd12 S23 C133 -114.6(3)
S24 Pd12 S23 Pd7 -39.21(11)
S21 Pd12 S23 Pd7 138.49(11)
S13 Pd7 S23 C133 114.9(4)
S24 Pd7 S23 C133 -64.8(4)
S13 Pd7 S23 Pd12 -141.23(11)
S24 Pd7 S23 Pd12 39.08(11)
S23 Pd12 S24 C139 145.2(3)
S22 Pd12 S24 C139 -26.3(3)
S23 Pd12 S24 Pd7 39.38(10)
S22 Pd12 S24 Pd7 -132.19(11)
S14 Pd7 S24 C139 26.9(5)
S23 Pd7 S24 C139 -145.8(5)
S14 Pd7 S24 Pd12 133.31(11)
S23 Pd7 S24 Pd12 -39.36(10)
Pd7 S13 C73 C74 -96.7(9)
Pd8 S13 C73 C74 168.1(8)
S13 C73 C74 C75 177.8(9)
C73 C74 C75 C76 -176.1(9)
C74 C75 C76 C77 -73.5(12)
C75 C76 C77 C78 -169.1(10)
Pd8 S14 C79 C80 -161.1(5)
Pd7 S14 C79 C80 -68.7(6)
S14 C79 C80 C81 -63.1(13)
C79 C80 C81 C82 167.4(11)
C80 C81 C82 C83 -177.7(13)
C81 C82 C83 C84 177.5(13)
Pd8 S15 C85 C86 179.1(7)
Pd9 S15 C85 C86 -93.8(8)
S15 C85 C86 C87 -158.0(9)
C85 C86 C87 C88 173.6(12)
C86 C87 C88 C89 -172.5(13)
C87 C88 C89 C90 173.5(14)
Pd9 S16 C91 C92 178.6(7)
Pd8 S16 C91 C92 89.1(9)
S16 C91 C92 C93 -169.3(9)
C91 C92 C93 C94 -177.8(11)
C92 C93 C94 C95 176.6(12)
C93 C94 C95 C96 178.4(13)
Pd10 S17 C97 C98 171.1(8)
Pd9 S17 C97 C98 -100.3(9)
S17 C97 C98 C99 172.6(10)
C97 C98 C99 C100 176.5(12)
C98 C99 C100 C101 175.5(13)
C99 C100 C101 C102 -178.7(14)
Pd9 S18 C103 C104 -66.0(8)
Pd10 S18 C103 C104 -153.6(6)
S18 C103 C104 C105 -58.3(11)
C103 C104 C105 C106 -66.4(12)
C104 C105 C106 C107 -175.8(10)
C105 C106 C107 C108 176.2(13)
Pd11 S19 C109 C110 159.6(5)
Pd10 S19 C109 C110 67.5(6)
S19 C109 C110 C111 62.4(13)
C109 C110 C111 C112 -162.4(11)
C110 C111 C112 C113 179.0(12)
C111 C112 C113 C114 -177.0(13)
Pd10 S20 C115 C116 98.9(8)
Pd11 S20 C115 C116 -167.0(7)
S20 C115 C116 C117 -176.4(9)
C115 C116 C117 C118 -171.1(12)
C116 C117 C118 C119 -179.7(12)
C117 C118 C119 C120 -175.7(13)
Pd12 S21 C121 C122 -179.1(7)
Pd11 S21 C121 C122 -90.6(8)
S21 C121 C122 C123 167.9(9)
C121 C122 C123 C124 -174.5(11)
C122 C123 C124 C125 170.0(10)
C123 C124 C125 C126 69.2(12)
Pd11 S22 C127 C128 174.0(7)
Pd12 S22 C127 C128 85.9(8)
S22 C127 C128 C129 153.6(9)
C127 C128 C129 C130 -167.3(11)
C128 C129 C130 C131 174.3(12)
C129 C130 C131 C132 -175.2(13)
Pd12 S23 C133 C134 67.0(7)
Pd7 S23 C133 C134 154.4(6)
S23 C133 C134 C135 60.2(11)
C133 C134 C135 C136 63.6(12)
C134 C135 C136 C137 175.4(11)
C135 C136 C137 C138 -180.0(13)
Pd12 S24 C139 C140 107.2(9)
Pd7 S24 C139 C140 -164.4(8)
S24 C139 C140 C141 -178.1(10)
C139 C140 C141 C142 -178.6(12)
C140 C141 C142 C143 179.7(13)
C141 C142 C143 C144 -179.1(14)
